data_7117039
loop_
_publ_author_name
'Fu-Ping Huang'
'Peng-Fei Yao'
'Hai-Ye Li'
'Qing Yu'
'He-Dong Bian'
'Hong Liang'

_publ_section_title
;
 An intuitional hierarchical assembly of cluster-organic frameworks with a
 thickness of 1.97 nm from a discrete Co14 cluster
;
_journal_name_full Chem.Commun.
_journal_page_first 7598
_journal_paper_doi 10.1039/C5cc01057H
_journal_volume 51
_journal_year 2015
_chemical_formula_moiety 'C88 H60 Cl12 Co14 N48 O4'
_chemical_formula_sum 'C88 H0.5 Cl12 Co14 N48 O4'
_chemical_formula_weight 3044.28
_chemical_name_systematic
;
 ? 
;
_space_group_crystal_system triclinic
_space_group_IT_number 2
_space_group_name_Hall '-P 1'
_space_group_name_H-M_alt 'P -1'
_symmetry_space_group_name_Hall '-P 1'
_symmetry_space_group_name_H-M 'P -1'
_atom_sites_solution_hydrogens geom
_atom_sites_solution_primary direct
_atom_sites_solution_secondary difmap
_audit_creation_date 2012-10-10
_audit_creation_method
;
  Olex2 1.1
  (compiled 2011.02.15 svn.r1672, GUI svn.r3494)
;
_audit_update_record
;
2014-10-09 deposited with the CCDC.
2015-03-05 downloaded from the CCDC.
;
_cell_angle_alpha 74.8010(18)
_cell_angle_beta 87.6211(18)
_cell_angle_gamma 61.281(2)
_cell_formula_units_Z 2
_cell_length_a 17.9278(4)
_cell_length_b 18.5740(4)
_cell_length_c 28.0345(6)
_cell_measurement_reflns_used 33199
_cell_measurement_temperature 100.00(10)
_cell_measurement_theta_max 29.2279
_cell_measurement_theta_min 2.7772
_cell_volume 7861.1(3)
_computing_cell_refinement
;
CrysAlisPro, Agilent Technologies,
Version 1.171.35.21 (release 20-01-2012 CrysAlis171 .NET)
(compiled Jan 23 2012,18:06:46)
;
_computing_data_collection
;
CrysAlisPro, Agilent Technologies,
Version 1.171.35.21 (release 20-01-2012 CrysAlis171 .NET)
(compiled Jan 23 2012,18:06:46)
;
_computing_data_reduction
;
CrysAlisPro, Agilent Technologies,
Version 1.171.35.21 (release 20-01-2012 CrysAlis171 .NET)
(compiled Jan 23 2012,18:06:46)
;
_computing_molecular_graphics
;
O. V. Dolomanov, L. J. Bourhis, R. J. Gildea, J. A. K. Howard and H. Puschmann,
OLEX2: a complete structure solution, refinement and analysis program.
J. Appl. Cryst. (2009). 42, 339-341.
;
_computing_publication_material
;
O. V. Dolomanov, L. J. Bourhis, R. J. Gildea, J. A. K. Howard and H. Puschmann,
OLEX2: a complete structure solution, refinement and analysis program.
J. Appl. Cryst. (2009). 42, 339-341.
;
_computing_structure_refinement 'SHELXL-97 (Sheldrick, 1997)'
_computing_structure_solution 'A short history of SHELX (Sheldrick, 2007)/Bruker'
_diffrn_ambient_temperature 100.00(10)
_diffrn_detector_area_resol_mean 16.1623
_diffrn_measured_fraction_theta_full 0.998
_diffrn_measured_fraction_theta_max 0.998
_diffrn_measurement_details
;
  1 omega  -67.00  -39.00   0.5000   25.0000
omega____ theta____ kappa____ phi______ frames
    -      -15.6281  -77.0000  150.0000 56

  2 omega   -5.00   23.00   0.5000   25.0000
omega____ theta____ kappa____ phi______ frames
    -      -15.6281  -99.0000   30.0000 56

  3 omega  -14.00   22.00   0.5000   25.0000
omega____ theta____ kappa____ phi______ frames
    -      -15.6281  -99.0000  -90.0000 72

  4 omega  -27.00    8.00   0.5000   25.0000
omega____ theta____ kappa____ phi______ frames
    -      -15.6281  -77.0000  150.0000 70

  5 omega  -64.00  -37.00   0.5000   25.0000
omega____ theta____ kappa____ phi______ frames
    -      -15.6281 -178.0000 -150.0000 54

  6 omega  -77.00  -51.00   0.5000   25.0000
omega____ theta____ kappa____ phi______ frames
    -      -15.6281 -178.0000  -30.0000 52

  7 omega  -49.00   38.00   0.5000   25.0000
omega____ theta____ kappa____ phi______ frames
    -       19.6906  -57.0000 -120.0000 174

  8 omega  -49.00   38.00   0.5000   25.0000
omega____ theta____ kappa____ phi______ frames
    -       19.6906  -57.0000    0.0000 174

  9 omega    2.00   88.00   0.5000   25.0000
omega____ theta____ kappa____ phi______ frames
    -       19.6906   57.0000  150.0000 172

 10 omega  -20.00    5.00   0.5000   25.0000
omega____ theta____ kappa____ phi______ frames
    -      -15.6281  -99.0000    0.0000 50

 11 omega    1.00   88.00   0.5000   25.0000
omega____ theta____ kappa____ phi______ frames
    -       19.6906   57.0000  -60.0000 174

 12 omega  -49.00   38.00   0.5000   25.0000
omega____ theta____ kappa____ phi______ frames
    -       19.6906  -57.0000  150.0000 174
;
_diffrn_measurement_device_type 'SuperNova, Single source at offset), Eos'
_diffrn_measurement_method '\w scans'
_diffrn_orient_matrix_UB_11 0.0259105000
_diffrn_orient_matrix_UB_12 -0.0165541000
_diffrn_orient_matrix_UB_13 -0.0184304000
_diffrn_orient_matrix_UB_21 -0.0212898000
_diffrn_orient_matrix_UB_22 0.0409775000
_diffrn_orient_matrix_UB_23 -0.0172731000
_diffrn_orient_matrix_UB_31 0.0305187000
_diffrn_orient_matrix_UB_32 0.0098659000
_diffrn_orient_matrix_UB_33 0.0074720000
_diffrn_radiation_monochromator mirror
_diffrn_radiation_type 'Mo K\a'
_diffrn_radiation_wavelength 0.7107
_diffrn_reflns_av_R_equivalents 0.0322
_diffrn_reflns_av_unetI/netI 0.0372
_diffrn_reflns_limit_h_max 21
_diffrn_reflns_limit_h_min -21
_diffrn_reflns_limit_k_max 22
_diffrn_reflns_limit_k_min -22
_diffrn_reflns_limit_l_max 33
_diffrn_reflns_limit_l_min -33
_diffrn_reflns_number 90048
_diffrn_reflns_theta_full 25.02
_diffrn_reflns_theta_max 25.02
_diffrn_reflns_theta_min 2.78
_diffrn_source 'SuperNova (Mo) X-ray Source'
_exptl_absorpt_coefficient_mu 1.688
_exptl_absorpt_correction_T_max 1.00000
_exptl_absorpt_correction_T_min 0.64353
_exptl_absorpt_correction_type multi-scan
_exptl_absorpt_process_details
;
CrysAlisPro, Agilent Technologies,
Version 1.171.35.21 (release 20-01-2012 CrysAlis171 .NET)
(compiled Jan 23 2012,18:06:46)
Empirical absorption correction using spherical harmonics,
 implemented in SCALE3 ABSPACK scaling algorithm.
;
_exptl_crystal_density_diffrn 1.286
_exptl_crystal_density_method 'not measured'
_exptl_crystal_F_000 2957
_exptl_crystal_size_max 0.25
_exptl_crystal_size_mid 0.19
_exptl_crystal_size_min 0.08
_platon_squeeze_details
;
;
_refine_diff_density_max 5.340
_refine_diff_density_min -4.088
_refine_diff_density_rms 0.172
_refine_ls_extinction_method none
_refine_ls_goodness_of_fit_ref 1.144
_refine_ls_hydrogen_treatment mixed
_refine_ls_matrix_type full
_refine_ls_number_parameters 1509
_refine_ls_number_reflns 27717
_refine_ls_number_restraints 0
_refine_ls_restrained_S_all 1.144
_refine_ls_R_factor_all 0.1086
_refine_ls_R_factor_gt 0.0941
_refine_ls_shift/su_max 0.001
_refine_ls_shift/su_mean 0.000
_refine_ls_structure_factor_coef Fsqd
_refine_ls_weighting_details 'calc w=1/[\s^2^(Fo^2^)+(0.1518P)^2^+41.4259P] where P=(Fo^2^+2Fc^2^)/3'
_refine_ls_weighting_scheme calc
_refine_ls_wR_factor_gt 0.2629
_refine_ls_wR_factor_ref 0.2773
_reflns_number_gt 21664
_reflns_number_total 27717
_reflns_threshold_expression >2sigma(I)
_cod_data_source_file c5cc01057h2.cif
_cod_data_source_block 0606-ypf-co14b
_cod_original_cell_volume 7861.0(3)
_cod_original_formula_sum 'C88 H0.50 Cl12 Co14 N48 O4'
_cod_database_code 7117039
_reflns_odcompleteness_completeness 99.84
_reflns_odcompleteness_iscentric 1
_reflns_odcompleteness_theta 26.32

loop_
_space_group_symop_id
_space_group_symop_operation_xyz
1 'x, y, z'
2 '-x, -y, -z'

loop_
_atom_site_label
_atom_site_type_symbol
_atom_site_fract_x
_atom_site_fract_y
_atom_site_fract_z
_atom_site_U_iso_or_equiv
_atom_site_adp_type
_atom_site_occupancy
_atom_site_symmetry_multiplicity
_atom_site_calc_flag
_atom_site_refinement_flags
_atom_site_disorder_assembly
_atom_site_disorder_group
Co1 Co 0.13852(5) 0.98518(5) 0.18773(3) 0.0203(2) Uani 1 1 d . . .
Co2 Co 0.34137(5) 0.89066(6) 0.20161(3) 0.0217(2) Uani 1 1 d . . .
Co3 Co 0.24463(5) 0.78164(5) 0.20857(3) 0.0230(2) Uani 1 1 d . . .
Co4 Co 0.23768(6) 0.86867(6) 0.29367(3) 0.0248(2) Uani 1 1 d . . .
Co5 Co -0.07008(5) 0.90889(6) 0.06130(3) 0.0232(2) Uani 1 1 d . . .
Co6 Co 0.24621(6) 0.58520(6) 0.17883(4) 0.0324(2) Uani 1 1 d . . .
Co7 Co 0.26924(18) 0.51898(12) 0.40742(6) 0.1024(8) Uani 1 1 d . . .
Co8 Co 0.23620(7) 0.84116(7) 0.43646(4) 0.0363(3) Uani 1 1 d . . .
Co9 Co -0.12812(7) 1.07611(8) 0.33584(4) 0.0424(3) Uani 1 1 d . . .
Co10 Co -0.06664(6) 1.19357(6) 0.12024(3) 0.0261(2) Uani 1 1 d . . .
Co11 Co 0.23768(10) 1.23940(8) 0.04993(6) 0.0773(5) Uani 1 1 d . . .
Co12 Co 0.54533(6) 0.90398(6) 0.15790(3) 0.0283(2) Uani 1 1 d . . .
Co13 Co 0.47634(15) 0.98270(19) 0.35787(7) 0.1113(9) Uani 1 1 d . . .
Co14 Co 0.58217(8) 0.58239(9) 0.12267(6) 0.0574(4) Uani 1 1 d . . .
Cl1 Cl -0.18716(15) 0.9456(2) 0.10009(10) 0.0667(8) Uani 1 1 d . . .
Cl2 Cl -0.08951(12) 0.89661(14) -0.01248(6) 0.0384(4) Uani 1 1 d . . .
Cl3 Cl 0.4026(5) 0.4105(4) 0.4193(2) 0.177(3) Uani 1 1 d . A .
Cl4 Cl 0.2029(11) 0.4554(10) 0.4231(7) 0.218(10) Uani 0.492(14) 1 d P A 1
Cl4' Cl 0.2499(10) 0.4981(10) 0.4858(4) 0.187(7) Uani 0.508(14) 1 d P A 2
Cl5 Cl -0.18156(18) 0.9878(2) 0.34686(9) 0.0670(7) Uani 1 1 d . . .
Cl6 Cl -0.20849(15) 1.19061(17) 0.36182(8) 0.0566(6) Uani 1 1 d . . .
Cl7 Cl 0.2156(2) 1.2751(4) -0.03178(15) 0.145(2) Uani 1 1 d . . .
Cl8 Cl 0.2297(2) 1.3423(2) 0.0752(3) 0.155(3) Uani 1 1 d . . .
Cl9 Cl 0.5895(4) 0.9208(4) 0.40732(14) 0.1319(18) Uani 1 1 d . . .
Cl10 Cl 0.4138(6) 1.1103(4) 0.3435(4) 0.232(4) Uani 1 1 d . . .
Cl11 Cl 0.6822(3) 0.4557(3) 0.1729(2) 0.1393(18) Uani 1 1 d . . .
Cl12 Cl 0.5991(4) 0.6168(7) 0.04634(19) 0.212(4) Uani 1 1 d . . .
O1 O 0.2350(3) 0.9677(3) 0.23559(16) 0.0256(10) Uani 1 1 d . . .
O2 O 0.2442(3) 0.8924(3) 0.1594(2) 0.0302(11) Uani 1 1 d . . .
O3 O 0.1528(3) 0.8743(3) 0.24013(17) 0.0275(10) Uani 1 1 d . . .
O4 O 0.3297(3) 0.7923(3) 0.25324(17) 0.0283(10) Uani 1 1 d . . .
N1 N -0.1262(4) 1.2142(4) 0.0462(2) 0.0277(12) Uani 1 1 d . . .
N2 N -0.0238(3) 0.9827(3) 0.07594(19) 0.0221(11) Uani 1 1 d . . .
N3 N 0.0444(3) 0.9931(3) 0.13684(19) 0.0215(11) Uani 1 1 d . . .
N4 N -0.0165(3) 1.0735(3) 0.11041(19) 0.0231(11) Uani 1 1 d . . .
N5 N 0.0373(3) 0.8167(3) 0.1068(2) 0.0239(11) Uani 1 1 d . . .
N6 N 0.1536(4) 0.7129(3) 0.1542(2) 0.0272(12) Uani 1 1 d . . .
N7 N 0.1489(3) 0.7869(3) 0.1574(2) 0.0239(11) Uani 1 1 d . . .
N8 N 0.1332(4) 0.5855(4) 0.1453(3) 0.0365(14) Uani 1 1 d . . .
N9 N 0.2816(5) 0.4617(4) 0.2319(3) 0.0479(17) Uani 1 1 d . . .
N10 N 0.2468(4) 0.6094(4) 0.2468(2) 0.0381(15) Uani 1 1 d . A .
N11 N 0.2442(4) 0.6734(4) 0.2636(2) 0.0334(14) Uani 1 1 d . A .
N12 N 0.2603(5) 0.5646(4) 0.3297(3) 0.0488(18) Uani 1 1 d . A .
N13 N 0.2476(4) 0.7570(4) 0.3497(2) 0.0341(14) Uani 1 1 d . . .
N14 N 0.2655(4) 0.7525(4) 0.3977(2) 0.0403(15) Uani 1 1 d . A .
N15 N 0.2862(6) 0.6252(5) 0.3984(3) 0.0530(19) Uani 1 1 d . A .
N16 N 0.3066(5) 0.7185(5) 0.4928(3) 0.0522(19) Uani 1 1 d . . .
N17 N 0.1195(5) 0.8677(5) 0.4762(2) 0.0429(16) Uani 1 1 d . . .
N18 N -0.0004(4) 1.0063(5) 0.3562(2) 0.0374(15) Uani 1 1 d . . .
N19 N 0.1356(4) 0.9196(4) 0.3814(2) 0.0344(14) Uani 1 1 d . . .
N20 N 0.1312(4) 0.9492(4) 0.3309(2) 0.0290(13) Uani 1 1 d . . .
N21 N -0.0848(4) 1.1004(4) 0.2685(2) 0.0363(14) Uani 1 1 d . . .
N22 N 0.0303(4) 1.0703(4) 0.2248(2) 0.0250(12) Uani 1 1 d . . .
N23 N -0.0427(4) 1.1305(4) 0.1946(2) 0.0283(12) Uani 1 1 d . . .
N24 N -0.1980(4) 1.2336(4) 0.1463(2) 0.0339(14) Uani 1 1 d . . .
N25 N -0.0768(4) 1.3183(4) 0.0937(2) 0.0309(13) Uani 1 1 d . . .
N26 N 0.0597(3) 1.1684(3) 0.1228(2) 0.0242(11) Uani 1 1 d . . .
N27 N 0.1370(3) 1.0968(3) 0.13632(19) 0.0226(11) Uani 1 1 d . . .
N28 N 0.1546(4) 1.2046(4) 0.0889(2) 0.0326(13) Uani 1 1 d . . .
N29 N 0.3221(4) 1.1104(4) 0.0819(2) 0.0322(13) Uani 1 1 d . . .
N30 N 0.3417(3) 0.9964(4) 0.1444(2) 0.0246(12) Uani 1 1 d . . .
N31 N 0.4189(4) 0.9834(4) 0.1272(2) 0.0289(13) Uani 1 1 d . . .
N32 N 0.5525(4) 0.9769(5) 0.0830(2) 0.0372(15) Uani 1 1 d . . .
N33 N 0.6045(4) 0.9636(5) 0.1902(2) 0.0388(15) Uani 1 1 d . . .
N34 N 0.4961(4) 0.9101(4) 0.2253(2) 0.0323(14) Uani 1 1 d . . .
N35 N 0.4335(4) 0.8947(4) 0.2481(2) 0.0285(13) Uani 1 1 d . . .
N36 N 0.4893(5) 0.9388(6) 0.2973(2) 0.0487(19) Uani 1 1 d . . .
N37 N 0.3987(5) 0.9286(6) 0.3723(2) 0.052(2) Uani 1 1 d . . .
N38 N 0.3274(4) 0.8770(4) 0.3412(2) 0.0327(14) Uani 1 1 d . . .
N39 N 0.3070(4) 0.8812(4) 0.3880(2) 0.0366(14) Uani 1 1 d . . .
N40 N 0.2765(5) 0.9060(5) 0.4768(2) 0.0428(16) Uani 1 1 d . . .
N41 N 0.6723(4) 0.7911(5) 0.1577(2) 0.0395(15) Uani 1 1 d . . .
N42 N 0.5192(4) 0.8054(4) 0.1639(2) 0.0308(13) Uani 1 1 d . . .
N43 N 0.4461(3) 0.7985(4) 0.1689(2) 0.0269(12) Uani 1 1 d . . .
N44 N 0.5523(4) 0.6810(4) 0.1525(3) 0.0407(16) Uani 1 1 d . . .
N45 N 0.4547(4) 0.6172(4) 0.1354(2) 0.0346(14) Uani 1 1 d . . .
N46 N 0.3320(4) 0.6320(4) 0.1614(2) 0.0314(13) Uani 1 1 d . . .
N47 N 0.3458(4) 0.6916(4) 0.1745(2) 0.0279(12) Uani 1 1 d . . .
N48 N 0.3246(4) 0.5201(4) 0.1231(3) 0.0371(15) Uani 1 1 d . . .
C1 C 0.2270(6) 1.0417(6) 0.2454(3) 0.050(2) Uani 1 1 d . . .
H1A H 0.2706 1.0534 0.2306 0.075 Uiso 1 1 calc R . .
H1B H 0.2330 1.0328 0.2807 0.075 Uiso 1 1 calc R . .
H1C H 0.1717 1.0893 0.2317 0.075 Uiso 1 1 calc R . .
C2 C 0.2488(5) 0.9026(5) 0.1117(4) 0.045(2) Uani 1 1 d . . .
H2A H 0.2108 0.8878 0.0988 0.068 Uiso 1 1 calc R . .
H2B H 0.3063 0.8663 0.1058 0.068 Uiso 1 1 calc R . .
H2C H 0.2326 0.9611 0.0955 0.068 Uiso 1 1 calc R . .
C3 C 0.0806(8) 0.8653(7) 0.2548(4) 0.075(4) Uani 1 1 d . . .
H3A H 0.0546 0.8961 0.2789 0.113 Uiso 1 1 calc R . .
H3B H 0.0981 0.8059 0.2691 0.113 Uiso 1 1 calc R . .
H3C H 0.0401 0.8877 0.2263 0.113 Uiso 1 1 calc R . .
C4 C 0.4033(6) 0.7220(6) 0.2800(4) 0.056(2) Uani 1 1 d . . .
H4A H 0.4495 0.7091 0.2593 0.084 Uiso 1 1 calc R . .
H4B H 0.3939 0.6738 0.2909 0.084 Uiso 1 1 calc R . .
H4C H 0.4175 0.7344 0.3084 0.084 Uiso 1 1 calc R . .
C5 C -0.1758(5) 1.2872(5) 0.0119(3) 0.0369(17) Uani 1 1 d . . .
H5 H -0.1824 1.3377 0.0165 0.044 Uiso 1 1 calc R . .
C6 C -0.2177(5) 1.2919(5) -0.0295(3) 0.0371(17) Uani 1 1 d . . .
H6 H -0.2519 1.3445 -0.0522 0.045 Uiso 1 1 calc R . .
C7 C -0.2084(5) 1.2181(6) -0.0371(3) 0.0426(19) Uani 1 1 d . . .
H7 H -0.2377 1.2199 -0.0643 0.051 Uiso 1 1 calc R . .
C8 C -0.1550(4) 1.1415(5) -0.0037(3) 0.0312(15) Uani 1 1 d . . .
H8 H -0.1456 1.0903 -0.0086 0.037 Uiso 1 1 calc R . .
C9 C -0.1155(4) 1.1421(4) 0.0375(2) 0.0262(14) Uani 1 1 d . . .
C10 C -0.0546(4) 1.0649(4) 0.0745(2) 0.0234(13) Uani 1 1 d . . .
C11 C 0.0370(4) 0.9416(4) 0.1150(2) 0.0211(13) Uani 1 1 d . . .
C12 C 0.0782(4) 0.8480(4) 0.1285(2) 0.0229(13) Uani 1 1 d . . .
C13 C 0.0873(4) 0.7327(4) 0.1246(3) 0.0280(15) Uani 1 1 d . . .
C14 C 0.0745(5) 0.6637(4) 0.1172(3) 0.0316(16) Uani 1 1 d . . .
C15 C 0.0072(5) 0.6776(5) 0.0875(3) 0.0363(17) Uani 1 1 d . . .
H15 H -0.0312 0.7324 0.0686 0.044 Uiso 1 1 calc R . .
C16 C -0.0026(5) 0.6088(6) 0.0863(4) 0.049(2) Uani 1 1 d . . .
H16 H -0.0470 0.6161 0.0661 0.059 Uiso 1 1 calc R . .
C17 C 0.0551(6) 0.5287(5) 0.1157(4) 0.049(2) Uani 1 1 d . . .
H17 H 0.0496 0.4813 0.1161 0.059 Uiso 1 1 calc R . .
C18 C 0.1213(6) 0.5205(5) 0.1445(3) 0.047(2) Uani 1 1 d . . .
H18 H 0.1595 0.4664 0.1644 0.056 Uiso 1 1 calc R . .
C19 C 0.3021(7) 0.3884(5) 0.2234(4) 0.059(3) Uani 1 1 d . . .
H19 H 0.3116 0.3833 0.1913 0.071 Uiso 1 1 calc R . .
C20 C 0.3100(9) 0.3181(6) 0.2607(5) 0.078(4) Uani 1 1 d . . .
H20 H 0.3222 0.2680 0.2530 0.093 Uiso 1 1 calc R . .
C21 C 0.3002(9) 0.3224(7) 0.3068(5) 0.085(4) Uani 1 1 d . . .
H21 H 0.3075 0.2747 0.3318 0.102 Uiso 1 1 calc R . .
C22 C 0.2786(9) 0.4000(7) 0.3184(5) 0.077(3) Uani 1 1 d . . .
H22 H 0.2695 0.4053 0.3505 0.092 Uiso 1 1 calc R . .
C23 C 0.2719(7) 0.4659(6) 0.2799(4) 0.054(2) Uani 1 1 d . A .
C24 C 0.2568(6) 0.5461(5) 0.2863(3) 0.046(2) Uani 1 1 d . . .
C25 C 0.2525(6) 0.6445(5) 0.3130(3) 0.0400(18) Uani 1 1 d . . .
C26 C 0.2604(6) 0.6793(5) 0.3512(3) 0.0400(18) Uani 1 1 d . A .
C27 C 0.2899(7) 0.6740(6) 0.4244(3) 0.053(2) Uani 1 1 d . . .
C28 C 0.3214(8) 0.6522(7) 0.4766(4) 0.069(3) Uani 1 1 d . A .
C29 C 0.3724(10) 0.5654(9) 0.5042(4) 0.095(4) Uani 1 1 d . . .
H29 H 0.3846 0.5199 0.4913 0.115 Uiso 1 1 calc R A .
C30 C 0.4031(11) 0.5539(10) 0.5527(5) 0.110(5) Uani 1 1 d . A .
H30 H 0.4363 0.4990 0.5734 0.132 Uiso 1 1 calc R . .
C31 C 0.3836(10) 0.6248(9) 0.5701(5) 0.098(5) Uani 1 1 d . . .
H31 H 0.4017 0.6171 0.6025 0.118 Uiso 1 1 calc R A .
C32 C 0.3381(8) 0.7046(8) 0.5389(4) 0.070(3) Uani 1 1 d . A .
H32 H 0.3285 0.7512 0.5498 0.084 Uiso 1 1 calc R . .
C33 C 0.1153(6) 0.8338(7) 0.5242(3) 0.050(2) Uani 1 1 d . . .
H33 H 0.1660 0.7953 0.5444 0.060 Uiso 1 1 calc R . .
C34 C 0.0376(6) 0.8544(7) 0.5449(3) 0.056(2) Uani 1 1 d . . .
H34 H 0.0361 0.8304 0.5782 0.067 Uiso 1 1 calc R . .
C35 C -0.0372(6) 0.9119(7) 0.5138(3) 0.058(3) Uani 1 1 d . . .
H35 H -0.0899 0.9275 0.5265 0.070 Uiso 1 1 calc R . .
C36 C -0.0337(6) 0.9463(6) 0.4640(3) 0.048(2) Uani 1 1 d . . .
H36 H -0.0835 0.9837 0.4427 0.058 Uiso 1 1 calc R . .
C37 C 0.0457(5) 0.9235(6) 0.4469(3) 0.0415(19) Uani 1 1 d . . .
C38 C 0.0579(5) 0.9534(5) 0.3949(3) 0.0368(17) Uani 1 1 d . . .
C39 C 0.0480(5) 1.0013(5) 0.3170(3) 0.0319(16) Uani 1 1 d . . .
C40 C 0.0022(4) 1.0549(5) 0.2693(3) 0.0309(15) Uani 1 1 d . . .
C41 C -0.1086(4) 1.1467(5) 0.2209(3) 0.0306(15) Uani 1 1 d . . .
C42 C -0.1957(5) 1.2030(5) 0.1963(3) 0.0337(16) Uani 1 1 d . . .
C43 C -0.2674(5) 1.2159(6) 0.2201(3) 0.048(2) Uani 1 1 d . . .
H43 H -0.2634 1.1937 0.2543 0.058 Uiso 1 1 calc R . .
C44 C -0.3475(6) 1.2639(7) 0.1914(4) 0.058(3) Uani 1 1 d . . .
H44 H -0.3977 1.2740 0.2063 0.070 Uiso 1 1 calc R . .
C45 C -0.3495(5) 1.2943(6) 0.1428(4) 0.053(2) Uani 1 1 d . . .
H45 H -0.4017 1.3260 0.1233 0.063 Uiso 1 1 calc R . .
C46 C -0.2737(5) 1.2794(5) 0.1204(3) 0.0441(19) Uani 1 1 d . . .
H46 H -0.2771 1.3024 0.0863 0.053 Uiso 1 1 calc R . .
C47 C -0.1471(5) 1.3939(5) 0.0846(3) 0.0376(17) Uani 1 1 d . . .
H47 H -0.1977 1.3957 0.0952 0.045 Uiso 1 1 calc R . .
C48 C -0.1493(5) 1.4710(5) 0.0600(3) 0.0412(18) Uani 1 1 d . . .
H48 H -0.1998 1.5228 0.0541 0.049 Uiso 1 1 calc R . .
C49 C -0.0725(5) 1.4670(5) 0.0447(3) 0.0430(19) Uani 1 1 d . . .
H49 H -0.0713 1.5163 0.0271 0.052 Uiso 1 1 calc R . .
C50 C 0.0011(5) 1.3895(5) 0.0558(3) 0.0397(18) Uani 1 1 d . . .
H50 H 0.0531 1.3862 0.0472 0.048 Uiso 1 1 calc R . .
C51 C -0.0027(5) 1.3165(4) 0.0797(3) 0.0313(15) Uani 1 1 d . . .
C52 C 0.0714(5) 1.2319(4) 0.0955(3) 0.0293(15) Uani 1 1 d . . .
C53 C 0.1927(4) 1.1208(4) 0.1155(2) 0.0258(14) Uani 1 1 d . . .
C54 C 0.2848(4) 1.0737(4) 0.1155(2) 0.0269(14) Uani 1 1 d . . .
C55 C 0.4047(5) 1.0512(5) 0.0901(3) 0.0295(15) Uani 1 1 d . . .
C56 C 0.4775(5) 1.0466(5) 0.0621(3) 0.0341(17) Uani 1 1 d . . .
C57 C 0.4698(6) 1.1029(6) 0.0167(3) 0.0415(19) Uani 1 1 d . . .
H57 H 0.4172 1.1505 0.0034 0.050 Uiso 1 1 calc R . .
C58 C 0.5420(6) 1.0875(7) -0.0087(3) 0.048(2) Uani 1 1 d . . .
H58 H 0.5385 1.1242 -0.0394 0.057 Uiso 1 1 calc R . .
C59 C 0.6195(6) 1.0157(6) 0.0128(3) 0.047(2) Uani 1 1 d . . .
H59 H 0.6689 1.0042 -0.0032 0.057 Uiso 1 1 calc R . .
C60 C 0.6224(5) 0.9615(6) 0.0582(3) 0.0413(19) Uani 1 1 d . . .
H60 H 0.6741 0.9131 0.0721 0.050 Uiso 1 1 calc R . .
C61 C 0.6567(5) 0.9935(6) 0.1701(3) 0.042(2) Uani 1 1 d . . .
H61 H 0.6654 0.9972 0.1368 0.050 Uiso 1 1 calc R . .
C62 C 0.6980(6) 1.0191(7) 0.1967(4) 0.058(3) Uani 1 1 d . . .
H62 H 0.7335 1.0399 0.1815 0.069 Uiso 1 1 calc R . .
C63 C 0.6861(7) 1.0134(8) 0.2462(4) 0.060(3) Uani 1 1 d . . .
H63 H 0.7156 1.0275 0.2653 0.073 Uiso 1 1 calc R . .
C64 C 0.6298(6) 0.9864(7) 0.2668(3) 0.055(3) Uani 1 1 d . . .
H64 H 0.6189 0.9842 0.2997 0.066 Uiso 1 1 calc R . .
C65 C 0.5900(5) 0.9629(6) 0.2380(3) 0.043(2) Uani 1 1 d . . .
C66 C 0.5270(5) 0.9359(6) 0.2545(3) 0.0420(19) Uani 1 1 d . . .
C67 C 0.4327(5) 0.9121(6) 0.2915(3) 0.0409(19) Uani 1 1 d . . .
C68 C 0.3836(5) 0.9048(6) 0.3333(3) 0.0418(19) Uani 1 1 d . . .
C69 C 0.3482(6) 0.9133(6) 0.4045(3) 0.044(2) Uani 1 1 d . . .
C70 C 0.3335(6) 0.9286(7) 0.4540(3) 0.051(2) Uani 1 1 d . . .
C71 C 0.3715(7) 0.9632(7) 0.4745(3) 0.058(3) Uani 1 1 d . . .
H71 H 0.4106 0.9777 0.4581 0.070 Uiso 1 1 calc R . .
C72 C 0.3495(7) 0.9761(8) 0.5210(3) 0.063(3) Uani 1 1 d . . .
H72 H 0.3747 0.9990 0.5363 0.075 Uiso 1 1 calc R . .
C73 C 0.2915(7) 0.9554(7) 0.5441(3) 0.060(3) Uani 1 1 d . . .
H73 H 0.2760 0.9644 0.5750 0.072 Uiso 1 1 calc R . .
C74 C 0.2565(6) 0.9211(6) 0.5210(3) 0.050(2) Uani 1 1 d . . .
H74 H 0.2165 0.9073 0.5367 0.060 Uiso 1 1 calc R . .
C75 C 0.7505(5) 0.7843(6) 0.1599(3) 0.049(2) Uani 1 1 d . . .
H75 H 0.7553 0.8319 0.1599 0.059 Uiso 1 1 calc R . .
C76 C 0.8235(5) 0.7077(7) 0.1622(4) 0.056(2) Uani 1 1 d . . .
H76 H 0.8768 0.7037 0.1658 0.068 Uiso 1 1 calc R . .
C77 C 0.8186(6) 0.6377(7) 0.1593(4) 0.063(3) Uani 1 1 d . . .
H77 H 0.8680 0.5869 0.1598 0.076 Uiso 1 1 calc R . .
C78 C 0.7386(5) 0.6441(6) 0.1555(4) 0.054(2) Uani 1 1 d . . .
H78 H 0.7327 0.5978 0.1535 0.065 Uiso 1 1 calc R . .
C79 C 0.6677(5) 0.7218(6) 0.1548(3) 0.0421(19) Uani 1 1 d . . .
C80 C 0.5803(5) 0.7353(5) 0.1555(3) 0.0369(17) Uani 1 1 d . . .
C81 C 0.4687(4) 0.7238(5) 0.1613(3) 0.0302(15) Uani 1 1 d . . .
C82 C 0.4187(4) 0.6814(4) 0.1585(3) 0.0293(15) Uani 1 1 d . . .
C83 C 0.3975(5) 0.5915(5) 0.1379(3) 0.0320(16) Uani 1 1 d . . .
C84 C 0.3940(5) 0.5307(5) 0.1138(3) 0.0364(17) Uani 1 1 d . . .
C85 C 0.4498(5) 0.4979(5) 0.0799(3) 0.0428(19) Uani 1 1 d . . .
H85 H 0.4963 0.5072 0.0743 0.051 Uiso 1 1 calc R . .
C86 C 0.4348(6) 0.4511(5) 0.0545(4) 0.052(2) Uani 1 1 d . . .
H86 H 0.4717 0.4278 0.0318 0.063 Uiso 1 1 calc R . .
C87 C 0.3648(6) 0.4390(5) 0.0630(4) 0.051(2) Uani 1 1 d . . .
H87 H 0.3528 0.4089 0.0456 0.061 Uiso 1 1 calc R . .
C88 C 0.3117(6) 0.4735(5) 0.0989(3) 0.046(2) Uani 1 1 d . . .
H88 H 0.2659 0.4633 0.1059 0.055 Uiso 1 1 calc R . .

loop_
_atom_site_aniso_label
_atom_site_aniso_U_11
_atom_site_aniso_U_22
_atom_site_aniso_U_33
_atom_site_aniso_U_23
_atom_site_aniso_U_13
_atom_site_aniso_U_12
Co1 0.0240(4) 0.0266(4) 0.0177(4) -0.0108(3) 0.0043(3) -0.0158(4)
Co2 0.0220(4) 0.0303(5) 0.0200(4) -0.0133(4) 0.0045(3) -0.0153(4)
Co3 0.0243(4) 0.0256(4) 0.0237(5) -0.0105(4) 0.0031(3) -0.0138(4)
Co4 0.0269(5) 0.0341(5) 0.0198(4) -0.0103(4) 0.0041(4) -0.0185(4)
Co5 0.0214(4) 0.0361(5) 0.0225(4) -0.0150(4) 0.0057(3) -0.0189(4)
Co6 0.0338(5) 0.0256(5) 0.0429(6) -0.0141(4) 0.0032(4) -0.0161(4)
Co7 0.207(2) 0.0718(11) 0.0484(9) 0.0017(8) -0.0008(11) -0.0908(14)
Co8 0.0397(6) 0.0570(7) 0.0202(5) -0.0115(4) 0.0054(4) -0.0294(5)
Co9 0.0331(6) 0.0738(8) 0.0242(5) -0.0207(5) 0.0113(4) -0.0260(6)
Co10 0.0281(5) 0.0267(5) 0.0267(5) -0.0091(4) 0.0033(4) -0.0151(4)
Co11 0.0765(10) 0.0371(7) 0.0915(11) -0.0017(7) 0.0554(9) -0.0187(7)
Co12 0.0257(5) 0.0459(6) 0.0278(5) -0.0219(4) 0.0101(4) -0.0233(4)
Co13 0.1446(18) 0.244(3) 0.0681(11) -0.0990(15) 0.0614(11) -0.165(2)
Co14 0.0410(7) 0.0613(8) 0.0890(10) -0.0493(8) 0.0239(6) -0.0267(6)
Cl1 0.0449(12) 0.129(2) 0.0716(16) -0.0671(17) 0.0392(12) -0.0601(15)
Cl2 0.0458(10) 0.0649(12) 0.0267(9) -0.0238(8) 0.0101(8) -0.0389(10)
Cl3 0.214(7) 0.105(4) 0.144(5) 0.000(3) -0.030(5) -0.040(4)
Cl4 0.198(15) 0.182(14) 0.222(18) 0.019(11) 0.076(12) -0.096(12)
Cl4' 0.226(15) 0.189(13) 0.108(9) 0.003(8) 0.019(9) -0.095(11)
Cl5 0.0802(17) 0.114(2) 0.0431(12) -0.0356(14) 0.0211(12) -0.0689(17)
Cl6 0.0538(13) 0.0770(16) 0.0341(11) -0.0278(11) 0.0119(9) -0.0226(12)
Cl7 0.076(2) 0.211(5) 0.093(3) 0.088(3) -0.0324(19) -0.089(3)
Cl8 0.072(2) 0.076(2) 0.354(8) -0.094(4) 0.011(3) -0.0470(19)
Cl9 0.188(5) 0.227(5) 0.071(2) -0.063(3) 0.014(3) -0.159(5)
Cl10 0.298(10) 0.090(4) 0.278(10) -0.051(5) 0.094(8) -0.077(5)
Cl11 0.098(3) 0.102(3) 0.189(5) -0.030(3) 0.013(3) -0.032(2)
Cl12 0.162(5) 0.492(14) 0.094(3) -0.132(6) 0.067(3) -0.223(7)
O1 0.025(2) 0.036(3) 0.021(2) -0.0093(19) 0.0039(18) -0.019(2)
O2 0.024(2) 0.026(2) 0.047(3) -0.012(2) 0.005(2) -0.017(2)
O3 0.033(3) 0.030(2) 0.022(2) -0.0121(19) 0.003(2) -0.014(2)
O4 0.033(3) 0.039(3) 0.027(2) -0.014(2) 0.008(2) -0.025(2)
N1 0.028(3) 0.032(3) 0.025(3) -0.008(2) 0.005(2) -0.017(3)
N2 0.021(3) 0.028(3) 0.023(3) -0.011(2) 0.004(2) -0.016(2)
N3 0.025(3) 0.027(3) 0.021(3) -0.011(2) 0.004(2) -0.017(2)
N4 0.024(3) 0.029(3) 0.021(3) -0.009(2) 0.004(2) -0.016(2)
N5 0.025(3) 0.031(3) 0.027(3) -0.016(2) 0.006(2) -0.019(2)
N6 0.033(3) 0.025(3) 0.032(3) -0.013(2) 0.004(2) -0.017(3)
N7 0.027(3) 0.025(3) 0.027(3) -0.012(2) 0.006(2) -0.017(2)
N8 0.037(3) 0.032(3) 0.049(4) -0.019(3) 0.004(3) -0.020(3)
N9 0.060(5) 0.033(4) 0.055(5) -0.012(3) 0.001(4) -0.025(3)
N10 0.046(4) 0.027(3) 0.042(4) -0.009(3) -0.003(3) -0.019(3)
N11 0.042(3) 0.031(3) 0.034(3) -0.011(3) 0.001(3) -0.022(3)
N12 0.075(5) 0.036(4) 0.041(4) -0.005(3) 0.002(4) -0.034(4)
N13 0.041(4) 0.041(3) 0.025(3) -0.009(3) 0.001(3) -0.024(3)
N14 0.052(4) 0.052(4) 0.022(3) -0.010(3) 0.001(3) -0.029(3)
N15 0.077(5) 0.051(4) 0.033(4) -0.003(3) -0.004(4) -0.037(4)
N16 0.066(5) 0.063(5) 0.028(4) -0.008(3) -0.001(3) -0.034(4)
N17 0.049(4) 0.064(5) 0.024(3) -0.014(3) 0.006(3) -0.034(4)
N18 0.032(3) 0.063(4) 0.021(3) -0.018(3) 0.011(3) -0.023(3)
N19 0.040(4) 0.053(4) 0.019(3) -0.015(3) 0.008(3) -0.027(3)
N20 0.030(3) 0.047(3) 0.018(3) -0.013(3) 0.007(2) -0.023(3)
N21 0.037(3) 0.050(4) 0.027(3) -0.017(3) 0.007(3) -0.022(3)
N22 0.029(3) 0.033(3) 0.020(3) -0.014(2) 0.006(2) -0.017(3)
N23 0.031(3) 0.037(3) 0.026(3) -0.015(3) 0.007(2) -0.021(3)
N24 0.029(3) 0.037(3) 0.036(3) -0.012(3) 0.005(3) -0.014(3)
N25 0.035(3) 0.030(3) 0.032(3) -0.011(3) 0.003(3) -0.019(3)
N26 0.029(3) 0.027(3) 0.024(3) -0.010(2) 0.003(2) -0.017(2)
N27 0.030(3) 0.030(3) 0.019(3) -0.014(2) 0.005(2) -0.020(2)
N28 0.040(3) 0.030(3) 0.036(3) -0.014(3) 0.010(3) -0.022(3)
N29 0.040(4) 0.040(3) 0.032(3) -0.017(3) 0.012(3) -0.029(3)
N30 0.027(3) 0.036(3) 0.027(3) -0.019(2) 0.008(2) -0.023(3)
N31 0.032(3) 0.047(4) 0.028(3) -0.020(3) 0.011(2) -0.031(3)
N32 0.037(4) 0.066(4) 0.033(3) -0.030(3) 0.012(3) -0.037(3)
N33 0.033(3) 0.070(5) 0.037(4) -0.032(3) 0.016(3) -0.036(3)
N34 0.030(3) 0.057(4) 0.026(3) -0.023(3) 0.010(2) -0.028(3)
N35 0.026(3) 0.050(4) 0.024(3) -0.021(3) 0.009(2) -0.025(3)
N36 0.051(4) 0.097(6) 0.031(4) -0.033(4) 0.014(3) -0.053(4)
N37 0.060(5) 0.103(6) 0.029(4) -0.036(4) 0.018(3) -0.059(5)
N38 0.031(3) 0.056(4) 0.022(3) -0.016(3) 0.009(2) -0.027(3)
N39 0.043(4) 0.060(4) 0.020(3) -0.018(3) 0.010(3) -0.032(3)
N40 0.051(4) 0.072(5) 0.023(3) -0.021(3) 0.012(3) -0.040(4)
N41 0.034(3) 0.058(4) 0.041(4) -0.028(3) 0.015(3) -0.028(3)
N42 0.026(3) 0.044(3) 0.035(3) -0.023(3) 0.012(2) -0.022(3)
N43 0.024(3) 0.037(3) 0.029(3) -0.018(3) 0.006(2) -0.018(3)
N44 0.035(3) 0.047(4) 0.054(4) -0.033(3) 0.017(3) -0.023(3)
N45 0.034(3) 0.039(3) 0.043(4) -0.027(3) 0.010(3) -0.020(3)
N46 0.032(3) 0.029(3) 0.040(3) -0.018(3) -0.001(3) -0.017(3)
N47 0.028(3) 0.027(3) 0.035(3) -0.017(2) 0.003(2) -0.014(2)
N48 0.040(4) 0.027(3) 0.050(4) -0.018(3) 0.002(3) -0.017(3)
C1 0.042(5) 0.064(6) 0.045(5) -0.017(4) 0.005(4) -0.025(4)
C2 0.033(4) 0.033(4) 0.074(7) -0.019(4) -0.002(4) -0.017(3)
C3 0.088(8) 0.053(6) 0.055(6) -0.024(5) -0.016(6) -0.005(6)
C4 0.060(6) 0.060(6) 0.053(6) -0.023(5) 0.009(5) -0.029(5)
C5 0.035(4) 0.037(4) 0.037(4) -0.005(3) 0.003(3) -0.020(3)
C6 0.038(4) 0.039(4) 0.029(4) -0.002(3) -0.003(3) -0.017(3)
C7 0.037(4) 0.056(5) 0.025(4) -0.010(4) 0.000(3) -0.016(4)
C8 0.030(4) 0.040(4) 0.024(4) -0.010(3) 0.001(3) -0.016(3)
C9 0.022(3) 0.036(4) 0.023(3) -0.008(3) 0.006(3) -0.017(3)
C10 0.024(3) 0.034(4) 0.021(3) -0.011(3) 0.007(3) -0.019(3)
C11 0.021(3) 0.030(3) 0.023(3) -0.014(3) 0.007(3) -0.018(3)
C12 0.023(3) 0.028(3) 0.027(3) -0.013(3) 0.007(3) -0.017(3)
C13 0.030(4) 0.031(4) 0.034(4) -0.019(3) 0.009(3) -0.019(3)
C14 0.033(4) 0.031(4) 0.044(4) -0.022(3) 0.009(3) -0.020(3)
C15 0.036(4) 0.035(4) 0.048(5) -0.023(3) -0.001(3) -0.020(3)
C16 0.040(5) 0.051(5) 0.069(6) -0.031(5) 0.000(4) -0.025(4)
C17 0.052(5) 0.037(4) 0.074(6) -0.028(4) 0.012(5) -0.027(4)
C18 0.048(5) 0.036(4) 0.060(6) -0.018(4) 0.003(4) -0.021(4)
C19 0.074(7) 0.033(4) 0.068(6) -0.014(4) 0.000(5) -0.023(5)
C20 0.115(10) 0.035(5) 0.078(8) -0.010(5) -0.008(7) -0.034(6)
C21 0.121(11) 0.047(6) 0.077(9) -0.004(6) -0.001(8) -0.039(7)
C22 0.114(10) 0.049(6) 0.065(7) -0.002(5) 0.001(7) -0.044(6)
C23 0.079(7) 0.037(5) 0.052(6) -0.007(4) -0.001(5) -0.035(5)
C24 0.066(6) 0.037(4) 0.045(5) -0.007(4) 0.000(4) -0.034(4)
C25 0.055(5) 0.039(4) 0.032(4) -0.007(3) 0.005(4) -0.029(4)
C26 0.055(5) 0.041(4) 0.028(4) -0.005(3) 0.003(3) -0.029(4)
C27 0.072(6) 0.056(5) 0.034(5) -0.005(4) -0.006(4) -0.036(5)
C28 0.089(8) 0.068(7) 0.037(5) -0.001(5) -0.010(5) -0.036(6)
C29 0.123(12) 0.082(9) 0.047(7) -0.005(6) -0.015(7) -0.028(8)
C30 0.130(13) 0.089(10) 0.056(8) -0.001(7) -0.025(8) -0.019(9)
C31 0.130(12) 0.079(9) 0.046(7) -0.005(6) -0.024(7) -0.025(8)
C32 0.082(8) 0.080(7) 0.034(5) -0.008(5) -0.011(5) -0.031(6)
C33 0.056(5) 0.073(6) 0.029(4) -0.009(4) 0.005(4) -0.039(5)
C34 0.059(6) 0.081(7) 0.028(4) -0.010(4) 0.014(4) -0.039(5)
C35 0.054(6) 0.092(7) 0.027(4) -0.013(4) 0.016(4) -0.036(5)
C36 0.046(5) 0.080(6) 0.022(4) -0.011(4) 0.010(3) -0.035(5)
C37 0.045(5) 0.065(5) 0.024(4) -0.019(4) 0.008(3) -0.031(4)
C38 0.039(4) 0.059(5) 0.022(4) -0.015(3) 0.006(3) -0.030(4)
C39 0.031(4) 0.047(4) 0.022(3) -0.014(3) 0.008(3) -0.021(3)
C40 0.030(4) 0.046(4) 0.024(4) -0.020(3) 0.009(3) -0.019(3)
C41 0.029(4) 0.042(4) 0.030(4) -0.019(3) 0.009(3) -0.021(3)
C42 0.030(4) 0.043(4) 0.032(4) -0.016(3) 0.011(3) -0.020(3)
C43 0.033(4) 0.060(5) 0.041(5) -0.016(4) 0.009(4) -0.014(4)
C44 0.031(4) 0.073(6) 0.050(6) -0.014(5) 0.009(4) -0.011(4)
C45 0.025(4) 0.064(6) 0.055(6) -0.016(5) 0.003(4) -0.010(4)
C46 0.036(4) 0.044(5) 0.040(5) -0.010(4) 0.003(4) -0.012(4)
C47 0.038(4) 0.040(4) 0.041(4) -0.015(3) 0.002(3) -0.022(4)
C48 0.045(5) 0.029(4) 0.044(5) -0.006(3) 0.002(4) -0.017(4)
C49 0.051(5) 0.033(4) 0.048(5) -0.007(4) 0.002(4) -0.024(4)
C50 0.045(5) 0.038(4) 0.046(5) -0.011(3) 0.007(4) -0.028(4)
C51 0.040(4) 0.031(4) 0.031(4) -0.014(3) 0.007(3) -0.020(3)
C52 0.035(4) 0.032(4) 0.030(4) -0.015(3) 0.008(3) -0.021(3)
C53 0.034(4) 0.030(3) 0.028(3) -0.014(3) 0.004(3) -0.025(3)
C54 0.036(4) 0.033(4) 0.024(3) -0.014(3) 0.007(3) -0.023(3)
C55 0.036(4) 0.047(4) 0.027(4) -0.023(3) 0.011(3) -0.030(3)
C56 0.038(4) 0.059(5) 0.031(4) -0.025(4) 0.011(3) -0.037(4)
C57 0.047(5) 0.067(5) 0.034(4) -0.019(4) 0.011(3) -0.043(4)
C58 0.055(5) 0.083(7) 0.035(4) -0.024(4) 0.016(4) -0.052(5)
C59 0.055(5) 0.084(7) 0.037(4) -0.033(4) 0.015(4) -0.053(5)
C60 0.043(4) 0.074(6) 0.034(4) -0.032(4) 0.016(3) -0.042(4)
C61 0.044(4) 0.076(6) 0.035(4) -0.034(4) 0.023(4) -0.044(4)
C62 0.058(6) 0.105(8) 0.050(5) -0.044(5) 0.024(4) -0.061(6)
C63 0.066(6) 0.103(8) 0.051(6) -0.041(6) 0.016(5) -0.062(6)
C64 0.061(6) 0.108(8) 0.037(5) -0.042(5) 0.020(4) -0.063(6)
C65 0.043(4) 0.080(6) 0.039(4) -0.035(4) 0.020(4) -0.045(5)
C66 0.041(4) 0.076(6) 0.035(4) -0.031(4) 0.015(3) -0.042(4)
C67 0.040(4) 0.073(6) 0.032(4) -0.026(4) 0.012(3) -0.040(4)
C68 0.043(4) 0.077(6) 0.027(4) -0.027(4) 0.010(3) -0.040(4)
C69 0.052(5) 0.080(6) 0.026(4) -0.027(4) 0.015(4) -0.046(5)
C70 0.058(5) 0.090(7) 0.030(4) -0.033(4) 0.017(4) -0.048(5)
C71 0.074(7) 0.100(8) 0.039(5) -0.038(5) 0.023(5) -0.064(6)
C72 0.080(7) 0.103(8) 0.038(5) -0.042(5) 0.017(5) -0.059(7)
C73 0.068(6) 0.097(8) 0.031(4) -0.035(5) 0.018(4) -0.045(6)
C74 0.059(5) 0.078(6) 0.028(4) -0.019(4) 0.014(4) -0.043(5)
C75 0.039(5) 0.070(6) 0.051(5) -0.030(5) 0.015(4) -0.031(4)
C76 0.029(4) 0.070(6) 0.074(7) -0.030(5) 0.008(4) -0.023(4)
C77 0.041(5) 0.067(6) 0.079(7) -0.036(6) 0.017(5) -0.017(5)
C78 0.037(5) 0.061(6) 0.076(7) -0.037(5) 0.014(4) -0.025(4)
C79 0.032(4) 0.058(5) 0.051(5) -0.033(4) 0.017(4) -0.025(4)
C80 0.033(4) 0.049(4) 0.043(4) -0.027(4) 0.015(3) -0.024(4)
C81 0.028(4) 0.037(4) 0.035(4) -0.023(3) 0.014(3) -0.019(3)
C82 0.029(4) 0.032(4) 0.033(4) -0.016(3) 0.007(3) -0.017(3)
C83 0.036(4) 0.030(4) 0.037(4) -0.016(3) 0.003(3) -0.018(3)
C84 0.041(4) 0.029(4) 0.043(4) -0.018(3) -0.002(3) -0.015(3)
C85 0.042(4) 0.037(4) 0.057(5) -0.025(4) 0.002(4) -0.018(4)
C86 0.050(5) 0.037(4) 0.063(6) -0.026(4) 0.002(4) -0.009(4)
C87 0.058(5) 0.035(4) 0.066(6) -0.026(4) -0.006(5) -0.020(4)
C88 0.045(5) 0.034(4) 0.061(6) -0.019(4) -0.001(4) -0.019(4)

loop_
_atom_type_symbol
_atom_type_description
_atom_type_scat_dispersion_real
_atom_type_scat_dispersion_imag
_atom_type_scat_source
C C 0.0033 0.0016 'International Tables Vol C Tables 4.2.6.8 and 6.1.1.4'
Cl Cl 0.1484 0.1585 'International Tables Vol C Tables 4.2.6.8 and 6.1.1.4'
Co Co 0.3494 0.9721 'International Tables Vol C Tables 4.2.6.8 and 6.1.1.4'
N N 0.0061 0.0033 'International Tables Vol C Tables 4.2.6.8 and 6.1.1.4'
O O 0.0106 0.0060 'International Tables Vol C Tables 4.2.6.8 and 6.1.1.4'
H H 0.0000 0.0000 'International Tables Vol C Tables 4.2.6.8 and 6.1.1.4'

loop_
_geom_angle_atom_site_label_1
_geom_angle_atom_site_label_2
_geom_angle_atom_site_label_3
_geom_angle
_geom_angle_site_symmetry_1
_geom_angle_site_symmetry_3
O1 Co1 O2 82.94(18) . .
O1 Co1 O3 82.07(18) . .
O1 Co1 N3 175.29(19) . .
O1 Co1 N22 95.18(19) . .
O1 Co1 N27 92.28(18) . .
O2 Co1 N3 92.75(19) . .
O2 Co1 N22 173.7(2) . .
O2 Co1 N27 95.62(19) . .
O3 Co1 O2 81.73(18) . .
O3 Co1 N3 95.46(19) . .
O3 Co1 N22 92.08(19) . .
O3 Co1 N27 173.99(19) . .
N3 Co1 N22 88.9(2) . .
N3 Co1 N27 90.04(19) . .
N27 Co1 N22 90.4(2) . .
O1 Co2 O2 82.38(18) . .
O1 Co2 N30 96.24(19) . .
O1 Co2 N35 93.27(19) . .
O1 Co2 N43 172.67(19) . .
O2 Co2 N30 92.45(19) . .
O2 Co2 N35 175.6(2) . .
O2 Co2 N43 93.43(19) . .
O4 Co2 O1 81.55(18) . .
O4 Co2 O2 82.28(18) . .
O4 Co2 N30 174.50(19) . .
O4 Co2 N35 97.0(2) . .
O4 Co2 N43 92.0(2) . .
N30 Co2 N43 89.9(2) . .
N35 Co2 N30 88.1(2) . .
N35 Co2 N43 90.9(2) . .
O2 Co3 N7 92.52(19) . .
O2 Co3 N11 175.4(2) . .
O2 Co3 N47 94.3(2) . .
O3 Co3 O2 81.74(19) . .
O3 Co3 O4 81.93(18) . .
O3 Co3 N7 94.44(19) . .
O3 Co3 N11 94.7(2) . .
O3 Co3 N47 175.1(2) . .
O4 Co3 O2 81.31(18) . .
O4 Co3 N7 173.22(19) . .
O4 Co3 N11 95.4(2) . .
O4 Co3 N47 94.70(19) . .
N11 Co3 N7 90.6(2) . .
N47 Co3 N7 88.6(2) . .
N47 Co3 N11 89.1(2) . .
O1 Co4 O3 80.96(18) . .
O1 Co4 O4 82.23(18) . .
O1 Co4 N13 174.3(2) . .
O1 Co4 N20 97.3(2) . .
O1 Co4 N38 91.0(2) . .
O3 Co4 N13 97.1(2) . .
O3 Co4 N20 92.44(19) . .
O3 Co4 N38 171.9(2) . .
O4 Co4 O3 81.58(18) . .
O4 Co4 N13 92.2(2) . .
O4 Co4 N20 174.00(19) . .
O4 Co4 N38 97.0(2) . .
N13 Co4 N20 88.1(2) . .
N13 Co4 N38 90.9(2) . .
N20 Co4 N38 88.9(2) . .
Cl2 Co5 Cl1 112.12(9) . .
N2 Co5 Cl1 102.90(16) . .
N2 Co5 Cl2 125.72(16) . .
N2 Co5 N5 80.1(2) . .
N5 Co5 Cl1 112.82(18) . .
N5 Co5 Cl2 119.06(16) . .
N6 Co6 N8 74.6(2) . .
N6 Co6 N9 145.8(3) . .
N6 Co6 N46 84.3(2) . .
N6 Co6 N48 118.7(2) . .
N9 Co6 N8 90.5(3) . .
N9 Co6 N48 90.7(3) . .
N10 Co6 N6 85.2(2) . .
N10 Co6 N8 122.5(3) . .
N10 Co6 N9 77.0(3) . .
N10 Co6 N46 85.8(2) . .
N10 Co6 N48 146.6(3) . .
N46 Co6 N8 142.0(2) . .
N46 Co6 N9 122.6(3) . .
N46 Co6 N48 74.7(2) . .
N48 Co6 N8 88.1(2) . .
Cl4 Co7 Cl3 100.7(5) . .
Cl4 Co7 Cl4' 71.1(7) . .
Cl4 Co7 N12 107.7(6) . .
Cl4 Co7 N15 154.3(6) . .
Cl4' Co7 Cl3 94.8(5) . .
N12 Co7 Cl3 98.4(3) . .
N12 Co7 Cl4' 166.8(5) . .
N15 Co7 Cl3 103.4(3) . .
N15 Co7 Cl4' 97.8(5) . .
N15 Co7 N12 77.7(3) . .
N14 Co8 N16 76.3(3) . .
N14 Co8 N17 113.7(3) . .
N14 Co8 N19 84.3(3) . .
N14 Co8 N39 84.7(3) . .
N14 Co8 N40 150.2(3) . .
N16 Co8 N17 89.5(3) . .
N16 Co8 N40 92.1(3) . .
N19 Co8 N16 148.1(3) . .
N19 Co8 N17 75.5(2) . .
N19 Co8 N40 116.2(3) . .
N39 Co8 N16 117.0(3) . .
N39 Co8 N17 151.4(3) . .
N39 Co8 N19 85.5(2) . .
N39 Co8 N40 76.3(2) . .
N40 Co8 N17 93.1(2) . .
Cl6 Co9 Cl5 112.92(11) . .
N18 Co9 Cl5 108.7(2) . .
N18 Co9 Cl6 120.7(2) . .
N18 Co9 N21 80.6(3) . .
N21 Co9 Cl5 115.6(2) . .
N21 Co9 Cl6 114.7(2) . .
N1 Co10 N24 86.5(2) . .
N4 Co10 N1 75.0(2) . .
N4 Co10 N24 109.6(2) . .
N4 Co10 N25 146.2(2) . .
N4 Co10 N26 84.7(2) . .
N23 Co10 N1 147.0(2) . .
N23 Co10 N4 84.6(2) . .
N23 Co10 N24 76.1(2) . .
N23 Co10 N25 121.2(2) . .
N23 Co10 N26 87.1(2) . .
N25 Co10 N1 88.6(2) . .
N25 Co10 N24 98.4(2) . .
N26 Co10 N1 115.9(2) . .
N26 Co10 N24 156.4(2) . .
N26 Co10 N25 76.1(2) . .
Cl8 Co11 Cl7 111.4(3) . .
N28 Co11 Cl7 116.0(2) . .
N28 Co11 Cl8 105.7(2) . .
N28 Co11 N29 80.7(2) . .
N29 Co11 Cl7 114.0(2) . .
N29 Co11 Cl8 125.0(2) . .
N31 Co12 N32 74.9(2) . .
N31 Co12 N33 116.1(2) . .
N31 Co12 N41 148.3(2) . .
N32 Co12 N41 92.6(3) . .
N33 Co12 N32 88.6(2) . .
N33 Co12 N41 92.1(2) . .
N34 Co12 N31 85.3(2) . .
N34 Co12 N32 146.4(3) . .
N34 Co12 N33 75.9(2) . .
N34 Co12 N41 117.2(3) . .
N34 Co12 N42 85.5(2) . .
N42 Co12 N31 85.2(2) . .
N42 Co12 N32 118.8(2) . .
N42 Co12 N33 149.8(3) . .
N42 Co12 N41 75.3(2) . .
Cl10 Co13 Cl9 114.2(4) . .
Cl10 Co13 N36 114.7(4) . .
Cl10 Co13 N37 113.9(4) . .
N36 Co13 Cl9 114.4(3) . .
N36 Co13 N37 80.2(3) . .
N37 Co13 Cl9 115.1(3) . .
Cl12 Co14 Cl11 119.3(3) . .
N44 Co14 Cl11 111.8(3) . .
N44 Co14 Cl12 110.4(3) . .
N44 Co14 N45 79.9(2) . .
N45 Co14 Cl11 115.7(2) . .
N45 Co14 Cl12 113.1(2) . .
Co1 O1 Co2 97.97(18) . .
Co1 O1 Co4 98.75(18) . .
Co4 O1 Co2 97.35(19) . .
C1 O1 Co1 116.5(5) . .
C1 O1 Co2 121.4(4) . .
C1 O1 Co4 120.1(5) . .
Co2 O2 Co1 95.6(2) . .
Co2 O2 Co3 97.0(2) . .
Co3 O2 Co1 96.2(2) . .
C2 O2 Co1 121.1(5) . .
C2 O2 Co2 118.2(4) . .
C2 O2 Co3 122.7(4) . .
Co1 O3 Co3 99.6(2) . .
Co1 O3 Co4 97.09(19) . .
Co3 O3 Co4 97.6(2) . .
C3 O3 Co1 120.7(5) . .
C3 O3 Co3 116.7(5) . .
C3 O3 Co4 120.4(5) . .
Co2 O4 Co3 98.6(2) . .
Co2 O4 Co4 97.6(2) . .
Co4 O4 Co3 97.41(19) . .
C4 O4 Co2 118.3(5) . .
C4 O4 Co3 122.6(5) . .
C4 O4 Co4 117.3(5) . .
C5 N1 Co10 129.4(5) . .
C5 N1 C9 116.6(6) . .
C9 N1 Co10 113.7(4) . .
C10 N2 Co5 137.2(4) . .
C10 N2 C11 102.3(5) . .
C11 N2 Co5 113.3(4) . .
N4 N3 Co1 117.0(4) . .
C11 N3 Co1 137.1(4) . .
C11 N3 N4 104.2(5) . .
N3 N4 Co10 134.4(4) . .
C10 N4 Co10 117.4(4) . .
C10 N4 N3 107.6(5) . .
C12 N5 Co5 114.0(4) . .
C13 N5 Co5 143.9(4) . .
C13 N5 C12 102.1(5) . .
N7 N6 Co6 133.5(4) . .
C13 N6 Co6 117.9(4) . .
C13 N6 N7 108.1(5) . .
N6 N7 Co3 119.6(4) . .
C12 N7 Co3 136.1(4) . .
C12 N7 N6 104.2(5) . .
C14 N8 Co6 113.3(4) . .
C18 N8 Co6 129.9(6) . .
C18 N8 C14 116.4(7) . .
C19 N9 Co6 129.1(7) . .
C19 N9 C23 117.4(8) . .
C23 N9 Co6 113.1(5) . .
N11 N10 Co6 137.0(5) . .
C24 N10 Co6 115.1(5) . .
C24 N10 N11 107.8(6) . .
N10 N11 Co3 117.7(5) . .
C25 N11 Co3 136.8(5) . .
C25 N11 N10 104.9(6) . .
C24 N12 Co7 143.9(5) . .
C24 N12 C25 101.7(7) . .
C25 N12 Co7 114.4(5) . .
N14 N13 Co4 115.4(5) . .
C26 N13 Co4 137.4(5) . .
C26 N13 N14 105.2(6) . .
N13 N14 Co8 134.5(5) . .
C27 N14 Co8 116.3(6) . .
C27 N14 N13 107.2(7) . .
C26 N15 Co7 113.2(5) . .
C27 N15 Co7 140.6(6) . .
C27 N15 C26 102.4(7) . .
C28 N16 Co8 113.1(6) . .
C28 N16 C32 119.2(9) . .
C32 N16 Co8 127.6(7) . .
C33 N17 Co8 127.7(6) . .
C33 N17 C37 118.5(7) . .
C37 N17 Co8 113.8(5) . .
C38 N18 Co9 143.1(5) . .
C38 N18 C39 102.7(6) . .
C39 N18 Co9 113.7(5) . .
N20 N19 Co8 133.4(5) . .
C38 N19 Co8 118.0(5) . .
C38 N19 N20 108.5(6) . .
N19 N20 Co4 116.7(5) . .
C39 N20 Co4 133.0(5) . .
C39 N20 N19 104.1(5) . .
C40 N21 Co9 113.4(5) . .
C41 N21 Co9 144.2(5) . .
C41 N21 C40 102.3(6) . .
N23 N22 Co1 116.1(4) . .
C40 N22 Co1 132.0(5) . .
C40 N22 N23 103.5(5) . .
N22 N23 Co10 133.3(4) . .
C41 N23 Co10 117.6(5) . .
C41 N23 N22 109.1(6) . .
C42 N24 Co10 112.8(5) . .
C46 N24 Co10 129.7(5) . .
C46 N24 C42 117.5(7) . .
C47 N25 Co10 127.9(5) . .
C47 N25 C51 117.7(6) . .
C51 N25 Co10 113.9(5) . .
N27 N26 Co10 135.0(4) . .
C52 N26 Co10 114.5(5) . .
C52 N26 N27 108.5(5) . .
N26 N27 Co1 116.5(4) . .
C53 N27 Co1 138.6(5) . .
C53 N27 N26 104.6(5) . .
C52 N28 Co11 143.4(5) . .
C52 N28 C53 102.8(6) . .
C53 N28 Co11 113.5(5) . .
C54 N29 Co11 111.2(5) . .
C55 N29 Co11 143.7(5) . .
C55 N29 C54 103.3(6) . .
N31 N30 Co2 117.2(4) . .
C54 N30 Co2 138.4(4) . .
C54 N30 N31 104.1(5) . .
N30 N31 Co12 133.4(5) . .
C55 N31 Co12 115.8(4) . .
C55 N31 N30 108.0(6) . .
C56 N32 Co12 113.9(5) . .
C56 N32 C60 118.3(7) . .
C60 N32 Co12 127.7(6) . .
C61 N33 Co12 128.7(5) . .
C61 N33 C65 117.2(6) . .
C65 N33 Co12 114.0(5) . .
N35 N34 Co12 134.6(4) . .
C66 N34 Co12 116.8(5) . .
C66 N34 N35 108.5(6) . .
N34 N35 Co2 117.9(4) . .
C67 N35 Co2 134.8(5) . .
C67 N35 N34 103.7(5) . .
C66 N36 Co13 142.8(6) . .
C66 N36 C67 102.5(6) . .
C67 N36 Co13 113.9(5) . .
C68 N37 Co13 113.3(5) . .
C69 N37 Co13 144.3(6) . .
C69 N37 C68 102.0(7) . .
N39 N38 Co4 116.6(4) . .
C68 N38 Co4 135.5(5) . .
C68 N38 N39 104.1(6) . .
N38 N39 Co8 134.3(5) . .
C69 N39 Co8 117.4(5) . .
C69 N39 N38 108.1(6) . .
C70 N40 Co8 113.8(5) . .
C74 N40 Co8 129.1(6) . .
C74 N40 C70 117.0(7) . .
C75 N41 Co12 128.5(6) . .
C75 N41 C79 117.5(7) . .
C79 N41 Co12 114.0(5) . .
N43 N42 Co12 134.0(5) . .
C80 N42 Co12 117.0(5) . .
C80 N42 N43 108.5(6) . .
N42 N43 Co2 117.0(4) . .
C81 N43 Co2 137.3(5) . .
C81 N43 N42 103.8(5) . .
C80 N44 Co14 140.1(5) . .
C80 N44 C81 102.0(6) . .
C81 N44 Co14 114.9(5) . .
C82 N45 Co14 112.8(4) . .
C83 N45 Co14 143.2(5) . .
C83 N45 C82 102.5(6) . .
N47 N46 Co6 135.2(5) . .
C83 N46 Co6 118.1(4) . .
C83 N46 N47 106.1(6) . .
N46 N47 Co3 117.9(4) . .
C82 N47 Co3 136.2(5) . .
C82 N47 N46 105.7(5) . .
C84 N48 Co6 113.8(5) . .
C88 N48 Co6 128.7(6) . .
C88 N48 C84 117.5(7) . .
O1 C1 H1A 109.5 . .
O1 C1 H1B 109.5 . .
O1 C1 H1C 109.5 . .
H1A C1 H1B 109.5 . .
H1A C1 H1C 109.5 . .
H1B C1 H1C 109.5 . .
O2 C2 H2A 109.5 . .
O2 C2 H2B 109.5 . .
O2 C2 H2C 109.5 . .
H2A C2 H2B 109.5 . .
H2A C2 H2C 109.5 . .
H2B C2 H2C 109.5 . .
O3 C3 H3A 109.5 . .
O3 C3 H3B 109.5 . .
O3 C3 H3C 109.5 . .
H3A C3 H3B 109.5 . .
H3A C3 H3C 109.5 . .
H3B C3 H3C 109.5 . .
O4 C4 H4A 109.5 . .
O4 C4 H4B 109.5 . .
O4 C4 H4C 109.5 . .
H4A C4 H4B 109.5 . .
H4A C4 H4C 109.5 . .
H4B C4 H4C 109.5 . .
N1 C5 H5 118.2 . .
N1 C5 C6 123.7(7) . .
C6 C5 H5 118.2 . .
C5 C6 H6 120.5 . .
C5 C6 C7 119.1(7) . .
C7 C6 H6 120.5 . .
C6 C7 H7 120.6 . .
C8 C7 C6 118.8(7) . .
C8 C7 H7 120.6 . .
C7 C8 H8 120.7 . .
C7 C8 C9 118.5(7) . .
C9 C8 H8 120.7 . .
N1 C9 C8 123.2(6) . .
N1 C9 C10 113.0(6) . .
C8 C9 C10 123.8(6) . .
N2 C10 C9 129.5(6) . .
N4 C10 N2 111.9(6) . .
N4 C10 C9 118.2(6) . .
N2 C11 C12 114.9(5) . .
N3 C11 N2 113.9(6) . .
N3 C11 C12 131.0(6) . .
N5 C12 C11 114.6(6) . .
N7 C12 N5 113.2(5) . .
N7 C12 C11 132.3(6) . .
N5 C13 C14 128.4(6) . .
N6 C13 N5 112.5(6) . .
N6 C13 C14 119.0(6) . .
N8 C14 C13 112.6(6) . .
N8 C14 C15 123.7(6) . .
C15 C14 C13 123.6(7) . .
C14 C15 H15 120.6 . .
C14 C15 C16 118.8(8) . .
C16 C15 H15 120.6 . .
C15 C16 H16 120.7 . .
C15 C16 C17 118.5(8) . .
C17 C16 H16 120.7 . .
C16 C17 H17 120.6 . .
C16 C17 C18 118.8(7) . .
C18 C17 H17 120.6 . .
N8 C18 C17 123.7(8) . .
N8 C18 H18 118.2 . .
C17 C18 H18 118.2 . .
N9 C19 H19 118.8 . .
N9 C19 C20 122.4(10) . .
C20 C19 H19 118.8 . .
C19 C20 H20 120.0 . .
C21 C20 C19 120.1(10) . .
C21 C20 H20 120.0 . .
C20 C21 H21 119.9 . .
C20 C21 C22 120.1(11) . .
C22 C21 H21 119.9 . .
C21 C22 H22 121.9 . .
C23 C22 C21 116.3(11) . .
C23 C22 H22 121.9 . .
N9 C23 C24 113.5(8) . .
C22 C23 N9 123.7(9) . .
C22 C23 C24 122.8(10) . .
N10 C24 N12 112.2(7) . .
N10 C24 C23 119.8(8) . .
N12 C24 C23 127.6(8) . .
N11 C25 N12 113.5(7) . .
N11 C25 C26 131.5(7) . .
N12 C25 C26 114.9(7) . .
N13 C26 N15 111.9(7) . .
N13 C26 C25 131.6(7) . .
N15 C26 C25 116.5(7) . .
N14 C27 N15 113.3(8) . .
N14 C27 C28 116.3(9) . .
N15 C27 C28 130.2(9) . .
N16 C28 C27 114.9(9) . .
N16 C28 C29 124.3(10) . .
C29 C28 C27 120.4(11) . .
C28 C29 H29 122.8 . .
C30 C29 C28 114.4(13) . .
C30 C29 H29 122.8 . .
C29 C30 H30 119.8 . .
C31 C30 C29 120.5(13) . .
C31 C30 H30 119.8 . .
C30 C31 H31 120.4 . .
C32 C31 C30 119.2(11) . .
C32 C31 H31 120.4 . .
N16 C32 C31 122.3(12) . .
N16 C32 H32 118.9 . .
C31 C32 H32 118.9 . .
N17 C33 H33 118.7 . .
N17 C33 C34 122.5(9) . .
C34 C33 H33 118.7 . .
C33 C34 H34 121.2 . .
C35 C34 C33 117.6(8) . .
C35 C34 H34 121.2 . .
C34 C35 H35 119.8 . .
C36 C35 C34 120.4(9) . .
C36 C35 H35 119.8 . .
C35 C36 H36 120.9 . .
C37 C36 C35 118.1(8) . .
C37 C36 H36 120.9 . .
N17 C37 C36 122.8(7) . .
N17 C37 C38 113.7(7) . .
C36 C37 C38 123.4(8) . .
N18 C38 C37 129.4(7) . .
N19 C38 N18 112.0(6) . .
N19 C38 C37 118.3(7) . .
N18 C39 C40 115.7(6) . .
N20 C39 N18 112.7(6) . .
N20 C39 C40 131.6(6) . .
N21 C40 C39 116.0(6) . .
N22 C40 N21 113.2(6) . .
N22 C40 C39 130.8(6) . .
N21 C41 C42 127.8(6) . .
N23 C41 N21 111.8(6) . .
N23 C41 C42 120.1(6) . .
N24 C42 C41 113.1(6) . .
N24 C42 C43 123.2(7) . .
C43 C42 C41 123.4(7) . .
C42 C43 H43 120.9 . .
C42 C43 C44 118.3(8) . .
C44 C43 H43 120.9 . .
C43 C44 H44 120.8 . .
C45 C44 C43 118.4(8) . .
C45 C44 H44 120.8 . .
C44 C45 H45 119.6 . .
C44 C45 C46 120.9(8) . .
C46 C45 H45 119.6 . .
N24 C46 C45 121.8(8) . .
N24 C46 H46 119.1 . .
C45 C46 H46 119.1 . .
N25 C47 H47 118.2 . .
N25 C47 C48 123.7(7) . .
C48 C47 H47 118.2 . .
C47 C48 H48 121.3 . .
C49 C48 C47 117.3(7) . .
C49 C48 H48 121.3 . .
C48 C49 H49 120.3 . .
C50 C49 C48 119.3(7) . .
C50 C49 H49 120.3 . .
C49 C50 H50 120.3 . .
C49 C50 C51 119.4(8) . .
C51 C50 H50 120.3 . .
N25 C51 C50 122.4(7) . .
N25 C51 C52 113.3(6) . .
C50 C51 C52 124.2(7) . .
N26 C52 N28 111.1(6) . .
N26 C52 C51 117.9(6) . .
N28 C52 C51 131.0(6) . .
N27 C53 N28 113.0(6) . .
N27 C53 C54 131.7(6) . .
N28 C53 C54 115.3(6) . .
N29 C54 C53 117.8(6) . .
N30 C54 N29 112.7(6) . .
N30 C54 C53 129.5(6) . .
N29 C55 C56 130.7(7) . .
N31 C55 N29 111.9(6) . .
N31 C55 C56 117.1(7) . .
N32 C56 C55 113.1(7) . .
N32 C56 C57 122.7(7) . .
C57 C56 C55 124.0(7) . .
C56 C57 H57 120.5 . .
C56 C57 C58 119.0(9) . .
C58 C57 H57 120.5 . .
C57 C58 H58 120.8 . .
C59 C58 C57 118.5(8) . .
C59 C58 H58 120.8 . .
C58 C59 H59 120.3 . .
C60 C59 C58 119.4(8) . .
C60 C59 H59 120.3 . .
N32 C60 C59 122.1(9) . .
N32 C60 H60 119.0 . .
C59 C60 H60 119.0 . .
N33 C61 H61 118.7 . .
N33 C61 C62 122.6(7) . .
C62 C61 H61 118.7 . .
C61 C62 H62 120.4 . .
C61 C62 C63 119.3(8) . .
C63 C62 H62 120.4 . .
C62 C63 H63 120.7 . .
C64 C63 C62 118.6(8) . .
C64 C63 H63 120.7 . .
C63 C64 H64 120.4 . .
C65 C64 C63 119.1(8) . .
C65 C64 H64 120.4 . .
N33 C65 C64 123.0(7) . .
N33 C65 C66 112.2(6) . .
C64 C65 C66 124.8(7) . .
N34 C66 N36 111.9(7) . .
N34 C66 C65 120.3(7) . .
N36 C66 C65 127.7(7) . .
N35 C67 N36 113.4(6) . .
N35 C67 C68 130.9(7) . .
N36 C67 C68 115.7(6) . .
N37 C68 C67 115.4(7) . .
N38 C68 N37 113.1(7) . .
N38 C68 C67 131.5(7) . .
N37 C69 C70 128.6(7) . .
N39 C69 N37 112.6(7) . .
N39 C69 C70 118.8(7) . .
N40 C70 C69 112.9(7) . .
N40 C70 C71 123.2(7) . .
C71 C70 C69 124.0(8) . .
C70 C71 H71 121.3 . .
C70 C71 C72 117.5(9) . .
C72 C71 H71 121.3 . .
C71 C72 H72 119.8 . .
C73 C72 C71 120.3(9) . .
C73 C72 H72 119.8 . .
C72 C73 H73 120.8 . .
C72 C73 C74 118.4(8) . .
C74 C73 H73 120.8 . .
N40 C74 C73 123.6(8) . .
N40 C74 H74 118.2 . .
C73 C74 H74 118.2 . .
N41 C75 H75 119.4 . .
N41 C75 C76 121.1(9) . .
C76 C75 H75 119.4 . .
C75 C76 H76 119.5 . .
C77 C76 C75 121.0(8) . .
C77 C76 H76 119.5 . .
C76 C77 H77 120.7 . .
C76 C77 C78 118.7(9) . .
C78 C77 H77 120.7 . .
C77 C78 H78 121.2 . .
C79 C78 C77 117.6(9) . .
C79 C78 H78 121.2 . .
N41 C79 C78 123.8(7) . .
N41 C79 C80 112.5(7) . .
C78 C79 C80 123.5(8) . .
N42 C80 N44 111.8(6) . .
N42 C80 C79 119.5(7) . .
N44 C80 C79 128.5(7) . .
N43 C81 N44 113.7(6) . .
N43 C81 C82 131.0(6) . .
N44 C81 C82 115.2(6) . .
N45 C82 C81 115.3(6) . .
N47 C82 N45 112.2(6) . .
N47 C82 C81 132.5(6) . .
N45 C83 C84 128.6(7) . .
N46 C83 N45 113.5(6) . .
N46 C83 C84 117.6(6) . .
N48 C84 C83 113.4(7) . .
N48 C84 C85 123.3(7) . .
C85 C84 C83 122.7(7) . .
C84 C85 H85 120.7 . .
C86 C85 C84 118.6(8) . .
C86 C85 H85 120.7 . .
C85 C86 H86 120.2 . .
C85 C86 C87 119.5(9) . .
C87 C86 H86 120.2 . .
C86 C87 H87 120.8 . .
C86 C87 C88 118.4(8) . .
C88 C87 H87 120.8 . .
N48 C88 C87 122.6(8) . .
N48 C88 H88 118.7 . .
C87 C88 H88 118.7 . .

loop_
_geom_bond_atom_site_label_1
_geom_bond_atom_site_label_2
_geom_bond_distance
_geom_bond_site_symmetry_2
Co1 O1 2.079(4) .
Co1 O2 2.156(5) .
Co1 O3 2.098(5) .
Co1 N3 2.180(5) .
Co1 N22 2.256(5) .
Co1 N27 2.181(5) .
Co2 O1 2.129(5) .
Co2 O2 2.130(5) .
Co2 O4 2.105(5) .
Co2 N30 2.188(6) .
Co2 N35 2.187(5) .
Co2 N43 2.210(6) .
Co3 O2 2.153(5) .
Co3 O3 2.100(5) .
Co3 O4 2.124(4) .
Co3 N7 2.233(5) .
Co3 N11 2.192(6) .
Co3 N47 2.185(6) .
Co4 O1 2.095(5) .
Co4 O3 2.129(5) .
Co4 O4 2.111(5) .
Co4 N13 2.183(6) .
Co4 N20 2.209(6) .
Co4 N38 2.216(6) .
Co5 Cl1 2.208(2) .
Co5 Cl2 2.1989(18) .
Co5 N2 2.037(5) .
Co5 N5 2.039(6) .
Co6 N6 2.076(6) .
Co6 N8 2.266(6) .
Co6 N9 2.184(7) .
Co6 N10 2.071(7) .
Co6 N46 2.087(6) .
Co6 N48 2.249(7) .
Co7 Cl3 2.229(7) .
Co7 Cl4 2.009(16) .
Co7 Cl4' 2.171(12) .
Co7 N12 2.104(7) .
Co7 N15 2.086(8) .
Co8 N14 2.056(7) .
Co8 N16 2.189(8) .
Co8 N17 2.228(7) .
Co8 N19 2.069(6) .
Co8 N39 2.059(6) .
Co8 N40 2.206(7) .
Co9 Cl5 2.219(3) .
Co9 Cl6 2.216(3) .
Co9 N18 2.029(6) .
Co9 N21 2.034(6) .
Co10 N1 2.230(6) .
Co10 N4 2.058(5) .
Co10 N23 2.053(6) .
Co10 N24 2.257(6) .
Co10 N25 2.157(6) .
Co10 N26 2.081(5) .
Co11 Cl7 2.207(4) .
Co11 Cl8 2.147(4) .
Co11 N28 2.062(6) .
Co11 N29 2.083(7) .
Co12 N31 2.082(6) .
Co12 N32 2.216(7) .
Co12 N33 2.215(6) .
Co12 N34 2.058(6) .
Co12 N41 2.235(7) .
Co12 N42 2.063(6) .
Co13 Cl9 2.124(5) .
Co13 Cl10 2.005(6) .
Co13 N36 2.029(7) .
Co13 N37 2.048(7) .
Co14 Cl11 2.269(5) .
Co14 Cl12 2.120(5) .
Co14 N44 2.041(6) .
Co14 N45 2.098(6) .
O1 C1 1.411(10) .
O2 C2 1.304(10) .
O3 C3 1.415(14) .
O4 C4 1.387(11) .
N1 C5 1.334(9) .
N1 C9 1.345(9) .
N2 C10 1.341(8) .
N2 C11 1.354(8) .
N3 N4 1.375(8) .
N3 C11 1.319(8) .
N4 C10 1.322(8) .
N5 C12 1.368(8) .
N5 C13 1.331(9) .
N6 N7 1.363(7) .
N6 C13 1.318(9) .
N7 C12 1.330(9) .
N8 C14 1.356(10) .
N8 C18 1.328(10) .
N9 C19 1.314(11) .
N9 C23 1.367(12) .
N10 N11 1.368(8) .
N10 C24 1.333(10) .
N11 C25 1.335(10) .
N12 C24 1.358(11) .
N12 C25 1.372(10) .
N13 N14 1.369(8) .
N13 C26 1.336(10) .
N14 C27 1.311(11) .
N15 C26 1.371(10) .
N15 C27 1.330(12) .
N16 C28 1.328(14) .
N16 C32 1.341(12) .
N17 C33 1.342(11) .
N17 C37 1.352(11) .
N18 C38 1.335(10) .
N18 C39 1.367(9) .
N19 N20 1.370(8) .
N19 C38 1.311(10) .
N20 C39 1.332(9) .
N21 C40 1.369(10) .
N21 C41 1.341(10) .
N22 N23 1.366(8) .
N22 C40 1.340(9) .
N23 C41 1.316(9) .
N24 C42 1.361(10) .
N24 C46 1.320(10) .
N25 C47 1.327(10) .
N25 C51 1.358(9) .
N26 N27 1.358(8) .
N26 C52 1.331(9) .
N27 C53 1.333(8) .
N28 C52 1.348(9) .
N28 C53 1.362(9) .
N29 C54 1.358(9) .
N29 C55 1.336(10) .
N30 N31 1.376(8) .
N30 C54 1.345(9) .
N31 C55 1.326(10) .
N32 C56 1.350(11) .
N32 C60 1.350(10) .
N33 C61 1.340(10) .
N33 C65 1.352(10) .
N34 N35 1.378(8) .
N34 C66 1.308(9) .
N35 C67 1.336(9) .
N36 C66 1.353(10) .
N36 C67 1.356(10) .
N37 C68 1.364(10) .
N37 C69 1.325(10) .
N38 N39 1.360(8) .
N38 C68 1.323(10) .
N39 C69 1.309(10) .
N40 C70 1.358(11) .
N40 C74 1.338(10) .
N41 C75 1.348(10) .
N41 C79 1.351(10) .
N42 N43 1.375(8) .
N42 C80 1.311(10) .
N43 C81 1.321(9) .
N44 C80 1.347(10) .
N44 C81 1.366(9) .
N45 C82 1.373(9) .
N45 C83 1.316(9) .
N46 N47 1.381(7) .
N46 C83 1.314(10) .
N47 C82 1.306(9) .
N48 C84 1.356(10) .
N48 C88 1.331(10) .
C1 H1A 0.9600 .
C1 H1B 0.9600 .
C1 H1C 0.9600 .
C2 H2A 0.9600 .
C2 H2B 0.9600 .
C2 H2C 0.9600 .
C3 H3A 0.9600 .
C3 H3B 0.9600 .
C3 H3C 0.9600 .
C4 H4A 0.9600 .
C4 H4B 0.9600 .
C4 H4C 0.9600 .
C5 H5 0.9300 .
C5 C6 1.369(11) .
C6 H6 0.9300 .
C6 C7 1.373(12) .
C7 H7 0.9300 .
C7 C8 1.372(11) .
C8 H8 0.9300 .
C8 C9 1.385(10) .
C9 C10 1.461(9) .
C11 C12 1.469(9) .
C13 C14 1.473(9) .
C14 C15 1.373(10) .
C15 H15 0.9300 .
C15 C16 1.378(11) .
C16 H16 0.9300 .
C16 C17 1.383(13) .
C17 H17 0.9300 .
C17 C18 1.387(12) .
C18 H18 0.9300 .
C19 H19 0.9300 .
C19 C20 1.392(15) .
C20 H20 0.9300 .
C20 C21 1.314(17) .
C21 H21 0.9300 .
C21 C22 1.426(16) .
C22 H22 0.9300 .
C22 C23 1.363(14) .
C23 C24 1.439(12) .
C25 C26 1.431(11) .
C27 C28 1.470(13) .
C28 C29 1.423(16) .
C29 H29 0.9300 .
C29 C30 1.414(18) .
C30 H30 0.9300 .
C30 C31 1.40(2) .
C31 H31 0.9300 .
C31 C32 1.360(16) .
C32 H32 0.9300 .
C33 H33 0.9300 .
C33 C34 1.401(13) .
C34 H34 0.9300 .
C34 C35 1.389(14) .
C35 H35 0.9300 .
C35 C36 1.388(12) .
C36 H36 0.9300 .
C36 C37 1.381(12) .
C37 C38 1.464(10) .
C39 C40 1.435(10) .
C41 C42 1.466(10) .
C42 C43 1.367(11) .
C43 H43 0.9300 .
C43 C44 1.412(12) .
C44 H44 0.9300 .
C44 C45 1.326(13) .
C45 H45 0.9300 .
C45 C46 1.406(12) .
C46 H46 0.9300 .
C47 H47 0.9300 .
C47 C48 1.399(11) .
C48 H48 0.9300 .
C48 C49 1.399(12) .
C49 H49 0.9300 .
C49 C50 1.372(12) .
C50 H50 0.9300 .
C50 C51 1.378(10) .
C51 C52 1.452(10) .
C53 C54 1.452(10) .
C55 C56 1.474(10) .
C56 C57 1.381(11) .
C57 H57 0.9300 .
C57 C58 1.393(12) .
C58 H58 0.9300 .
C58 C59 1.393(14) .
C59 H59 0.9300 .
C59 C60 1.386(12) .
C60 H60 0.9300 .
C61 H61 0.9300 .
C61 C62 1.380(11) .
C62 H62 0.9300 .
C62 C63 1.380(13) .
C63 H63 0.9300 .
C63 C64 1.374(13) .
C64 H64 0.9300 .
C64 C65 1.372(11) .
C65 C66 1.456(11) .
C67 C68 1.454(11) .
C69 C70 1.477(10) .
C70 C71 1.362(12) .
C71 H71 0.9300 .
C71 C72 1.394(12) .
C72 H72 0.9300 .
C72 C73 1.359(14) .
C73 H73 0.9300 .
C73 C74 1.362(13) .
C74 H74 0.9300 .
C75 H75 0.9300 .
C75 C76 1.383(13) .
C76 H76 0.9300 .
C76 C77 1.367(14) .
C77 H77 0.9300 .
C77 C78 1.388(13) .
C78 H78 0.9300 .
C78 C79 1.387(12) .
C79 C80 1.463(11) .
C81 C82 1.465(10) .
C83 C84 1.484(9) .
C84 C85 1.384(12) .
C85 H85 0.9300 .
C85 C86 1.377(11) .
C86 H86 0.9300 .
C86 C87 1.379(14) .
C87 H87 0.9300 .
C87 C88 1.416(13) .
C88 H88 0.9300 .

loop_
_geom_torsion_atom_site_label_1
_geom_torsion_atom_site_label_2
_geom_torsion_atom_site_label_3
_geom_torsion_atom_site_label_4
_geom_torsion
_geom_torsion_site_symmetry_1
_geom_torsion_site_symmetry_2
_geom_torsion_site_symmetry_3
_geom_torsion_site_symmetry_4
Co1 N3 N4 Co10 -22.4(7) . . . .
Co1 N3 N4 C10 166.3(4) . . . .
Co1 N3 C11 N2 -162.9(5) . . . .
Co1 N3 C11 C12 22.9(11) . . . .
Co1 N22 N23 Co10 -27.1(7) . . . .
Co1 N22 N23 C41 151.0(5) . . . .
Co1 N22 C40 N21 -144.0(5) . . . .
Co1 N22 C40 C39 38.0(11) . . . .
Co1 N27 C53 N28 -173.5(4) . . . .
Co1 N27 C53 C54 8.0(11) . . . .
Co2 N30 N31 Co12 -25.9(7) . . . .
Co2 N30 N31 C55 174.5(4) . . . .
Co2 N30 C54 N29 -174.0(4) . . . .
Co2 N30 C54 C53 6.1(11) . . . .
Co2 N35 C67 N36 -155.8(6) . . . .
Co2 N35 C67 C68 26.0(15) . . . .
Co2 N43 C81 N44 -161.9(5) . . . .
Co2 N43 C81 C82 21.1(13) . . . .
Co3 N7 C12 N5 -174.8(4) . . . .
Co3 N7 C12 C11 6.2(11) . . . .
Co3 N11 C25 N12 -170.6(6) . . . .
Co3 N11 C25 C26 4.7(15) . . . .
Co3 N47 C82 N45 -174.0(5) . . . .
Co3 N47 C82 C81 7.1(13) . . . .
Co4 N13 N14 Co8 32.8(9) . . . .
Co4 N13 N14 C27 -164.6(6) . . . .
Co4 N13 C26 N15 161.6(6) . . . .
Co4 N13 C26 C25 -17.9(15) . . . .
Co4 N20 C39 N18 150.4(5) . . . .
Co4 N20 C39 C40 -33.0(12) . . . .
Co4 N38 N39 Co8 25.9(9) . . . .
Co4 N38 N39 C69 -159.5(6) . . . .
Co4 N38 C68 N37 155.0(6) . . . .
Co4 N38 C68 C67 -26.9(16) . . . .
Co5 N2 C10 N4 145.3(5) . . . .
Co5 N2 C10 C9 -41.1(10) . . . .
Co5 N2 C11 N3 -155.6(4) . . . .
Co5 N2 C11 C12 19.6(7) . . . .
Co5 N5 C12 N7 -178.9(4) . . . .
Co5 N5 C12 C11 0.3(7) . . . .
Co5 N5 C13 N6 178.3(6) . . . .
Co5 N5 C13 C14 -5.0(13) . . . .
Co6 N6 N7 Co3 -12.4(8) . . . .
Co6 N6 N7 C12 171.7(5) . . . .
Co6 N6 C13 N5 -173.0(4) . . . .
Co6 N6 C13 C14 10.1(8) . . . .
Co6 N8 C14 C13 -13.7(8) . . . .
Co6 N8 C14 C15 170.4(6) . . . .
Co6 N8 C18 C17 -169.0(7) . . . .
Co6 N9 C19 C20 -169.4(9) . . . .
Co6 N9 C23 C22 170.6(10) . . . .
Co6 N9 C23 C24 -11.4(11) . . . .
Co6 N10 N11 Co3 -3.4(10) . . . .
Co6 N10 N11 C25 -176.0(6) . . . .
Co6 N10 C24 N12 177.3(6) . . . .
Co6 N10 C24 C23 4.2(11) . . . .
Co6 N46 N47 Co3 -16.0(8) . . . .
Co6 N46 N47 C82 168.9(5) . . . .
Co6 N46 C83 N45 -170.0(5) . . . .
Co6 N46 C83 C84 15.7(9) . . . .
Co6 N48 C84 C83 -7.0(8) . . . .
Co6 N48 C84 C85 -178.3(6) . . . .
Co6 N48 C88 C87 177.3(6) . . . .
Co7 N12 C24 N10 176.9(8) . . . .
Co7 N12 C24 C23 -10.6(19) . . . .
Co7 N12 C25 N11 -177.9(6) . . . .
Co7 N12 C25 C26 6.0(10) . . . .
Co7 N15 C26 N13 161.4(6) . . . .
Co7 N15 C26 C25 -19.1(10) . . . .
Co7 N15 C27 N14 -151.9(8) . . . .
Co7 N15 C27 C28 32(2) . . . .
Co8 N14 C27 N15 163.2(7) . . . .
Co8 N14 C27 C28 -20.2(12) . . . .
Co8 N16 C28 C27 1.4(13) . . . .
Co8 N16 C28 C29 174.0(11) . . . .
Co8 N16 C32 C31 -177.6(11) . . . .
Co8 N17 C33 C34 -178.8(7) . . . .
Co8 N17 C37 C36 177.9(7) . . . .
Co8 N17 C37 C38 1.2(9) . . . .
Co8 N19 N20 Co4 27.6(8) . . . .
Co8 N19 N20 C39 -176.3(5) . . . .
Co8 N19 C38 N18 176.4(5) . . . .
Co8 N19 C38 C37 -9.4(10) . . . .
Co8 N39 C69 N37 173.3(7) . . . .
Co8 N39 C69 C70 -7.4(12) . . . .
Co8 N40 C70 C69 6.4(11) . . . .
Co8 N40 C70 C71 -174.7(9) . . . .
Co8 N40 C74 C73 174.1(8) . . . .
Co9 N18 C38 N19 171.5(7) . . . .
Co9 N18 C38 C37 -2.0(16) . . . .
Co9 N18 C39 N20 -174.5(5) . . . .
Co9 N18 C39 C40 8.4(9) . . . .
Co9 N21 C40 N22 179.2(5) . . . .
Co9 N21 C40 C39 -2.4(8) . . . .
Co9 N21 C41 N23 179.5(6) . . . .
Co9 N21 C41 C42 -6.7(14) . . . .
Co10 N1 C5 C6 -171.2(6) . . . .
Co10 N1 C9 C8 172.7(5) . . . .
Co10 N1 C9 C10 -10.3(7) . . . .
Co10 N4 C10 N2 -171.6(4) . . . .
Co10 N4 C10 C9 14.0(7) . . . .
Co10 N23 C41 N21 178.7(5) . . . .
Co10 N23 C41 C42 4.4(9) . . . .
Co10 N24 C42 C41 -3.8(8) . . . .
Co10 N24 C42 C43 -177.1(7) . . . .
Co10 N24 C46 C45 176.4(7) . . . .
Co10 N25 C47 C48 -169.3(6) . . . .
Co10 N25 C51 C50 171.2(6) . . . .
Co10 N25 C51 C52 -12.7(7) . . . .
Co10 N26 N27 Co1 -23.4(7) . . . .
Co10 N26 N27 C53 161.7(5) . . . .
Co10 N26 C52 N28 -164.7(4) . . . .
Co10 N26 C52 C51 17.7(8) . . . .
Co11 N28 C52 N26 170.1(6) . . . .
Co11 N28 C52 C51 -12.7(13) . . . .
Co11 N28 C53 N27 -173.3(4) . . . .
Co11 N28 C53 C54 5.4(7) . . . .
Co11 N29 C54 N30 -166.4(4) . . . .
Co11 N29 C54 C53 13.5(7) . . . .
Co11 N29 C55 N31 159.6(6) . . . .
Co11 N29 C55 C56 -27.0(13) . . . .
Co12 N31 C55 N29 -162.3(4) . . . .
Co12 N31 C55 C56 23.3(7) . . . .
Co12 N32 C56 C55 -9.2(7) . . . .
Co12 N32 C56 C57 176.4(5) . . . .
Co12 N32 C60 C59 -175.4(5) . . . .
Co12 N33 C61 C62 -171.3(8) . . . .
Co12 N33 C65 C64 171.3(8) . . . .
Co12 N33 C65 C66 -9.6(10) . . . .
Co12 N34 N35 Co2 -17.4(9) . . . .
Co12 N34 N35 C67 -179.1(6) . . . .
Co12 N34 C66 N36 179.0(6) . . . .
Co12 N34 C66 C65 3.0(11) . . . .
Co12 N41 C75 C76 176.3(7) . . . .
Co12 N41 C79 C78 -178.1(7) . . . .
Co12 N41 C79 C80 -3.5(9) . . . .
Co12 N42 N43 Co2 -24.2(8) . . . .
Co12 N42 N43 C81 168.6(5) . . . .
Co12 N42 C80 N44 -170.1(5) . . . .
Co12 N42 C80 C79 14.9(10) . . . .
Co13 N36 C66 N34 -167.6(8) . . . .
Co13 N36 C66 C65 8.0(18) . . . .
Co13 N36 C67 N35 171.1(6) . . . .
Co13 N36 C67 C68 -10.5(11) . . . .
Co13 N37 C68 N38 -174.3(6) . . . .
Co13 N37 C68 C67 7.2(11) . . . .
Co13 N37 C69 N39 172.6(9) . . . .
Co13 N37 C69 C70 -7(2) . . . .
Co14 N44 C80 N42 156.3(7) . . . .
Co14 N44 C80 C79 -29.2(15) . . . .
Co14 N44 C81 N43 -164.5(5) . . . .
Co14 N44 C81 C82 13.0(9) . . . .
Co14 N45 C82 N47 -168.0(5) . . . .
Co14 N45 C82 C81 11.0(8) . . . .
Co14 N45 C83 N46 161.6(7) . . . .
Co14 N45 C83 C84 -24.9(14) . . . .
Cl1 Co5 N2 C10 -47.4(7) . . . .
Cl1 Co5 N2 C11 96.3(4) . . . .
Cl1 Co5 N5 C12 -92.2(4) . . . .
Cl1 Co5 N5 C13 89.1(8) . . . .
Cl2 Co5 N2 C10 82.4(7) . . . .
Cl2 Co5 N2 C11 -133.9(4) . . . .
Cl2 Co5 N5 C12 133.3(4) . . . .
Cl2 Co5 N5 C13 -45.5(8) . . . .
Cl3 Co7 N12 C24 68.5(12) . . . .
Cl3 Co7 N12 C25 -114.2(6) . . . .
Cl3 Co7 N15 C26 112.4(7) . . . .
Cl3 Co7 N15 C27 -94.6(12) . . . .
Cl4 Co7 N12 C24 -35.6(13) . . . .
Cl4 Co7 N12 C25 141.8(8) . . . .
Cl4 Co7 N15 C26 -88.6(15) . . . .
Cl4 Co7 N15 C27 64.4(19) . . . .
Cl4' Co7 N12 C24 -118(2) . . . .
Cl4' Co7 N12 C25 59(2) . . . .
Cl4' Co7 N15 C26 -150.7(8) . . . .
Cl4' Co7 N15 C27 2.2(12) . . . .
Cl5 Co9 N18 C38 -63.2(10) . . . .
Cl5 Co9 N18 C39 106.6(5) . . . .
Cl5 Co9 N21 C40 -101.0(5) . . . .
Cl5 Co9 N21 C41 80.3(9) . . . .
Cl6 Co9 N18 C38 69.6(10) . . . .
Cl6 Co9 N18 C39 -120.7(5) . . . .
Cl6 Co9 N21 C40 124.9(5) . . . .
Cl6 Co9 N21 C41 -53.8(9) . . . .
Cl7 Co11 N28 C52 -58.0(9) . . . .
Cl7 Co11 N28 C53 113.5(5) . . . .
Cl7 Co11 N29 C54 -122.3(4) . . . .
Cl7 Co11 N29 C55 76.9(8) . . . .
Cl8 Co11 N28 C52 65.9(8) . . . .
Cl8 Co11 N28 C53 -122.6(5) . . . .
Cl8 Co11 N29 C54 94.7(5) . . . .
Cl8 Co11 N29 C55 -66.1(9) . . . .
Cl9 Co13 N36 C66 -68.8(12) . . . .
Cl9 Co13 N36 C67 124.3(6) . . . .
Cl9 Co13 N37 C68 -122.4(7) . . . .
Cl9 Co13 N37 C69 66.9(13) . . . .
Cl10 Co13 N36 C66 66.0(12) . . . .
Cl10 Co13 N36 C67 -100.9(7) . . . .
Cl10 Co13 N37 C68 102.9(7) . . . .
Cl10 Co13 N37 C69 -67.8(13) . . . .
Cl11 Co14 N44 C80 84.6(10) . . . .
Cl11 Co14 N44 C81 -119.2(6) . . . .
Cl11 Co14 N45 C82 106.1(5) . . . .
Cl11 Co14 N45 C83 -56.4(10) . . . .
Cl12 Co14 N44 C80 -50.6(10) . . . .
Cl12 Co14 N44 C81 105.5(6) . . . .
Cl12 Co14 N45 C82 -111.2(6) . . . .
Cl12 Co14 N45 C83 86.2(10) . . . .
O1 Co1 O2 Co2 -7.95(18) . . . .
O1 Co1 O2 Co3 89.72(19) . . . .
O1 Co1 O2 C2 -135.8(5) . . . .
O1 Co1 O3 Co3 -91.0(2) . . . .
O1 Co1 O3 Co4 8.02(18) . . . .
O1 Co1 O3 C3 139.9(6) . . . .
O1 Co1 N3 N4 -155(2) . . . .
O1 Co1 N3 C11 7(3) . . . .
O1 Co1 N22 N23 149.2(4) . . . .
O1 Co1 N22 C40 -68.3(6) . . . .
O1 Co1 N27 N26 -128.4(4) . . . .
O1 Co1 N27 C53 44.0(6) . . . .
O1 Co2 O2 Co1 7.77(18) . . . .
O1 Co2 O2 Co3 -89.2(2) . . . .
O1 Co2 O2 C2 137.7(5) . . . .
O1 Co2 O4 Co3 90.21(19) . . . .
O1 Co2 O4 Co4 -8.53(17) . . . .
O1 Co2 O4 C4 -135.2(5) . . . .
O1 Co2 N30 N31 151.4(4) . . . .
O1 Co2 N30 C54 -36.5(6) . . . .
O1 Co2 N35 N34 -134.8(5) . . . .
O1 Co2 N35 C67 19.8(8) . . . .
O1 Co2 N43 N42 -157.0(13) . . . .
O1 Co2 N43 C81 5(2) . . . .
O1 Co4 O3 Co1 -7.98(18) . . . .
O1 Co4 O3 Co3 92.7(2) . . . .
O1 Co4 O3 C3 -140.1(6) . . . .
O1 Co4 O4 Co2 8.65(17) . . . .
O1 Co4 O4 Co3 -91.14(19) . . . .
O1 Co4 O4 C4 136.1(6) . . . .
O1 Co4 N13 N14 138.0(19) . . . .
O1 Co4 N13 C26 -23(3) . . . .
O1 Co4 N20 N19 -148.5(5) . . . .
O1 Co4 N20 C39 64.0(7) . . . .
O1 Co4 N38 N39 130.6(5) . . . .
O1 Co4 N38 C68 -23.6(8) . . . .
O2 Co1 O1 Co2 7.99(18) . . . .
O2 Co1 O1 Co4 -90.8(2) . . . .
O2 Co1 O1 C1 139.1(5) . . . .
O2 Co1 O3 Co3 -6.99(18) . . . .
O2 Co1 O3 Co4 91.99(19) . . . .
O2 Co1 O3 C3 -136.1(6) . . . .
O2 Co1 N3 N4 -130.8(4) . . . .
O2 Co1 N3 C11 31.3(6) . . . .
O2 Co1 N22 N23 -138.5(16) . . . .
O2 Co1 N22 C40 4(2) . . . .
O2 Co1 N27 N26 148.4(4) . . . .
O2 Co1 N27 C53 -39.2(6) . . . .
O2 Co2 O1 Co1 -8.10(19) . . . .
O2 Co2 O1 Co4 91.86(19) . . . .
O2 Co2 O1 C1 -136.0(5) . . . .
O2 Co2 O4 Co3 6.83(19) . . . .
O2 Co2 O4 Co4 -91.91(19) . . . .
O2 Co2 O4 C4 141.4(5) . . . .
O2 Co2 N30 N31 -126.0(4) . . . .
O2 Co2 N30 C54 46.1(6) . . . .
O2 Co2 N35 N34 -136(3) . . . .
O2 Co2 N35 C67 18(3) . . . .
O2 Co2 N43 N42 148.2(5) . . . .
O2 Co2 N43 C81 -50.2(7) . . . .
O2 Co3 O3 Co1 7.00(19) . . . .
O2 Co3 O3 Co4 -91.6(2) . . . .
O2 Co3 O3 C3 138.7(6) . . . .
O2 Co3 O4 Co2 -6.77(19) . . . .
O2 Co3 O4 Co4 92.1(2) . . . .
O2 Co3 O4 C4 -138.7(6) . . . .
O2 Co3 N7 N6 145.9(5) . . . .
O2 Co3 N7 C12 -40.0(6) . . . .
O2 Co3 N11 N10 177(2) . . . .
O2 Co3 N11 C25 -13(3) . . . .
O2 Co3 N47 N46 -130.1(5) . . . .
O2 Co3 N47 C82 43.1(7) . . . .
O3 Co1 O1 Co2 90.57(19) . . . .
O3 Co1 O1 Co4 -8.18(18) . . . .
O3 Co1 O1 C1 -138.3(5) . . . .
O3 Co1 O2 Co2 -90.9(2) . . . .
O3 Co1 O2 Co3 6.76(18) . . . .
O3 Co1 O2 C2 141.2(5) . . . .
O3 Co1 N3 N4 147.3(4) . . . .
O3 Co1 N3 C11 -50.7(6) . . . .
O3 Co1 N22 N23 -128.5(4) . . . .
O3 Co1 N22 C40 13.9(6) . . . .
O3 Co1 N27 N26 -148.1(16) . . . .
O3 Co1 N27 C53 24(2) . . . .
O3 Co3 O2 Co1 -6.75(18) . . . .
O3 Co3 O2 Co2 89.7(2) . . . .
O3 Co3 O2 C2 -140.2(6) . . . .
O3 Co3 O4 Co2 -89.6(2) . . . .
O3 Co3 O4 Co4 9.31(19) . . . .
O3 Co3 O4 C4 138.5(6) . . . .
O3 Co3 N7 N6 -132.2(5) . . . .
O3 Co3 N7 C12 41.9(6) . . . .
O3 Co3 N11 N10 138.7(5) . . . .
O3 Co3 N11 C25 -51.8(8) . . . .
O3 Co3 N47 N46 -166(2) . . . .
O3 Co3 N47 C82 7(3) . . . .
O3 Co4 O1 Co1 8.09(18) . . . .
O3 Co4 O1 Co2 -91.20(19) . . . .
O3 Co4 O1 C1 135.8(5) . . . .
O3 Co4 O4 Co2 90.60(19) . . . .
O3 Co4 O4 Co3 -9.19(18) . . . .
O3 Co4 O4 C4 -142.0(6) . . . .
O3 Co4 N13 N14 -152.7(5) . . . .
O3 Co4 N13 C26 46.7(8) . . . .
O3 Co4 N20 N19 130.3(5) . . . .
O3 Co4 N20 C39 -17.2(7) . . . .
O3 Co4 N38 N39 133.3(13) . . . .
O3 Co4 N38 C68 -21(2) . . . .
O4 Co2 O1 Co1 -91.37(19) . . . .
O4 Co2 O1 Co4 8.59(17) . . . .
O4 Co2 O1 C1 140.7(5) . . . .
O4 Co2 O2 Co1 90.2(2) . . . .
O4 Co2 O2 Co3 -6.71(19) . . . .
O4 Co2 O2 C2 -139.8(5) . . . .
O4 Co2 N30 N31 -142.6(19) . . . .
O4 Co2 N30 C54 30(2) . . . .
O4 Co2 N35 N34 143.3(5) . . . .
O4 Co2 N35 C67 -62.1(8) . . . .
O4 Co2 N43 N42 -129.4(5) . . . .
O4 Co2 N43 C81 32.2(7) . . . .
O4 Co3 O2 Co1 -89.8(2) . . . .
O4 Co3 O2 Co2 6.67(19) . . . .
O4 Co3 O2 C2 136.8(6) . . . .
O4 Co3 O3 Co1 89.3(2) . . . .
O4 Co3 O3 Co4 -9.24(18) . . . .
O4 Co3 O3 C3 -139.0(6) . . . .
O4 Co3 N7 N6 170.4(14) . . . .
O4 Co3 N7 C12 -15(2) . . . .
O4 Co3 N11 N10 -139.0(5) . . . .
O4 Co3 N11 C25 30.5(8) . . . .
O4 Co3 N47 N46 148.3(5) . . . .
O4 Co3 N47 C82 -38.6(7) . . . .
O4 Co4 O1 Co1 90.73(19) . . . .
O4 Co4 O1 Co2 -8.55(17) . . . .
O4 Co4 O1 C1 -141.5(5) . . . .
O4 Co4 O3 Co1 -91.4(2) . . . .
O4 Co4 O3 Co3 9.30(19) . . . .
O4 Co4 O3 C3 136.5(6) . . . .
O4 Co4 N13 N14 125.5(5) . . . .
O4 Co4 N13 C26 -35.1(8) . . . .
O4 Co4 N20 N19 126.8(19) . . . .
O4 Co4 N20 C39 -21(2) . . . .
O4 Co4 N38 N39 -147.1(5) . . . .
O4 Co4 N38 C68 58.6(8) . . . .
N1 Co10 N4 N3 175.1(6) . . . .
N1 Co10 N4 C10 -14.3(5) . . . .
N1 Co10 N23 N22 112.9(6) . . . .
N1 Co10 N23 C41 -65.0(7) . . . .
N1 Co10 N24 C42 156.4(5) . . . .
N1 Co10 N24 C46 -22.0(7) . . . .
N1 Co10 N25 C47 71.4(6) . . . .
N1 Co10 N25 C51 -100.4(5) . . . .
N1 Co10 N26 N27 -98.3(6) . . . .
N1 Co10 N26 C52 63.4(5) . . . .
N1 C5 C6 C7 -0.5(12) . . . .
N1 C9 C10 N2 -174.8(6) . . . .
N1 C9 C10 N4 -1.5(8) . . . .
N2 Co5 N5 C12 7.7(4) . . . .
N2 Co5 N5 C13 -171.0(8) . . . .
N2 C11 C12 N5 -13.2(8) . . . .
N2 C11 C12 N7 165.8(7) . . . .
N3 Co1 O1 Co2 32(2) . . . .
N3 Co1 O1 Co4 -67(2) . . . .
N3 Co1 O1 C1 163(2) . . . .
N3 Co1 O2 Co2 174.0(2) . . . .
N3 Co1 O2 Co3 -88.4(2) . . . .
N3 Co1 O2 C2 46.1(5) . . . .
N3 Co1 O3 Co3 85.0(2) . . . .
N3 Co1 O3 Co4 -176.02(19) . . . .
N3 Co1 O3 C3 -44.1(6) . . . .
N3 Co1 N22 N23 -33.1(4) . . . .
N3 Co1 N22 C40 109.3(6) . . . .
N3 Co1 N27 N26 55.7(4) . . . .
N3 Co1 N27 C53 -131.9(6) . . . .
N3 N4 C10 N2 1.4(7) . . . .
N3 N4 C10 C9 -173.1(5) . . . .
N3 C11 C12 N5 160.9(6) . . . .
N3 C11 C12 N7 -20.2(12) . . . .
N4 Co10 N1 C5 -172.9(6) . . . .
N4 Co10 N1 C9 13.3(4) . . . .
N4 Co10 N23 N22 61.5(6) . . . .
N4 Co10 N23 C41 -116.5(5) . . . .
N4 Co10 N24 C42 83.7(5) . . . .
N4 Co10 N24 C46 -94.7(7) . . . .
N4 Co10 N25 C47 131.2(6) . . . .
N4 Co10 N25 C51 -40.6(7) . . . .
N4 Co10 N26 N27 -27.8(6) . . . .
N4 Co10 N26 C52 133.8(5) . . . .
N4 N3 C11 N2 0.6(7) . . . .
N4 N3 C11 C12 -173.5(6) . . . .
N5 Co5 N2 C10 -158.8(7) . . . .
N5 Co5 N2 C11 -15.0(4) . . . .
N5 C13 C14 N8 -173.0(7) . . . .
N5 C13 C14 C15 2.9(12) . . . .
N6 Co6 N8 C14 14.4(5) . . . .
N6 Co6 N8 C18 -174.0(8) . . . .
N6 Co6 N9 C19 122.5(9) . . . .
N6 Co6 N9 C23 -50.1(9) . . . .
N6 Co6 N10 N11 -41.7(7) . . . .
N6 Co6 N10 C24 142.8(6) . . . .
N6 Co6 N46 N47 55.0(6) . . . .
N6 Co6 N46 C83 -136.2(6) . . . .
N6 Co6 N48 C84 85.6(6) . . . .
N6 Co6 N48 C88 -94.7(7) . . . .
N6 N7 C12 N5 0.0(7) . . . .
N6 N7 C12 C11 -179.0(7) . . . .
N6 C13 C14 N8 3.4(10) . . . .
N6 C13 C14 C15 179.4(7) . . . .
N7 Co3 O2 Co1 87.4(2) . . . .
N7 Co3 O2 Co2 -176.2(2) . . . .
N7 Co3 O2 C2 -46.1(5) . . . .
N7 Co3 O3 Co1 -84.9(2) . . . .
N7 Co3 O3 Co4 176.53(19) . . . .
N7 Co3 O3 C3 46.8(6) . . . .
N7 Co3 O4 Co2 -31.6(17) . . . .
N7 Co3 O4 Co4 67.3(16) . . . .
N7 Co3 O4 C4 -163.5(15) . . . .
N7 Co3 N11 N10 44.2(5) . . . .
N7 Co3 N11 C25 -146.3(8) . . . .
N7 Co3 N47 N46 -37.7(5) . . . .
N7 Co3 N47 C82 135.5(7) . . . .
N7 N6 C13 N5 0.5(8) . . . .
N7 N6 C13 C14 -176.5(6) . . . .
N8 Co6 N6 N7 175.8(6) . . . .
N8 Co6 N6 C13 -12.8(5) . . . .
N8 Co6 N9 C19 59.9(9) . . . .
N8 Co6 N9 C23 -112.8(7) . . . .
N8 Co6 N10 N11 -110.0(7) . . . .
N8 Co6 N10 C24 74.5(7) . . . .
N8 Co6 N46 N47 110.8(7) . . . .
N8 Co6 N46 C83 -80.4(6) . . . .
N8 Co6 N48 C84 156.9(5) . . . .
N8 Co6 N48 C88 -23.4(7) . . . .
N8 C14 C15 C16 0.7(12) . . . .
N9 Co6 N6 N7 108.7(7) . . . .
N9 Co6 N6 C13 -79.9(7) . . . .
N9 Co6 N8 C14 163.2(5) . . . .
N9 Co6 N8 C18 -25.2(8) . . . .
N9 Co6 N10 N11 167.8(8) . . . .
N9 Co6 N10 C24 -7.7(6) . . . .
N9 Co6 N46 N47 -102.3(7) . . . .
N9 Co6 N46 C83 66.5(6) . . . .
N9 Co6 N48 C84 -112.6(6) . . . .
N9 Co6 N48 C88 67.1(7) . . . .
N9 C19 C20 C21 -3(2) . . . .
N9 C23 C24 N10 5.2(14) . . . .
N9 C23 C24 N12 -166.7(9) . . . .
N10 Co6 N6 N7 50.2(6) . . . .
N10 Co6 N6 C13 -138.4(5) . . . .
N10 Co6 N8 C14 88.3(6) . . . .
N10 Co6 N8 C18 -100.2(8) . . . .
N10 Co6 N9 C19 -176.8(9) . . . .
N10 Co6 N9 C23 10.5(7) . . . .
N10 Co6 N46 N47 -30.6(6) . . . .
N10 Co6 N46 C83 138.2(6) . . . .
N10 Co6 N48 C84 -45.4(7) . . . .
N10 Co6 N48 C88 134.3(7) . . . .
N10 N11 C25 N12 -0.2(9) . . . .
N10 N11 C25 C26 175.1(9) . . . .
N11 Co3 O2 Co1 -46(3) . . . .
N11 Co3 O2 Co2 51(3) . . . .
N11 Co3 O2 C2 -179(100) . . . .
N11 Co3 O3 Co1 -175.9(2) . . . .
N11 Co3 O3 Co4 85.6(2) . . . .
N11 Co3 O3 C3 -44.2(6) . . . .
N11 Co3 O4 Co2 176.4(2) . . . .
N11 Co3 O4 Co4 -84.7(2) . . . .
N11 Co3 O4 C4 44.5(6) . . . .
N11 Co3 N7 N6 -37.5(5) . . . .
N11 Co3 N7 C12 136.7(6) . . . .
N11 Co3 N47 N46 53.0(5) . . . .
N11 Co3 N47 C82 -133.9(7) . . . .
N11 N10 C24 N12 0.6(10) . . . .
N11 N10 C24 C23 -172.6(8) . . . .
N11 C25 C26 N13 13.0(17) . . . .
N11 C25 C26 N15 -166.5(9) . . . .
N12 Co7 N15 C26 16.6(7) . . . .
N12 Co7 N15 C27 169.6(12) . . . .
N12 C25 C26 N13 -171.8(9) . . . .
N12 C25 C26 N15 8.7(12) . . . .
N13 Co4 O1 Co1 78(2) . . . .
N13 Co4 O1 Co2 -21(2) . . . .
N13 Co4 O1 C1 -154(2) . . . .
N13 Co4 O3 Co1 177.4(2) . . . .
N13 Co4 O3 Co3 -81.9(2) . . . .
N13 Co4 O3 C3 45.3(6) . . . .
N13 Co4 O4 Co2 -172.6(2) . . . .
N13 Co4 O4 Co3 87.6(2) . . . .
N13 Co4 O4 C4 -45.2(6) . . . .
N13 Co4 N20 N19 33.3(5) . . . .
N13 Co4 N20 C39 -114.2(7) . . . .
N13 Co4 N38 N39 -54.7(6) . . . .
N13 Co4 N38 C68 151.0(8) . . . .
N13 N14 C27 N15 -3.0(11) . . . .
N13 N14 C27 C28 173.6(9) . . . .
N14 Co8 N16 C28 -8.7(8) . . . .
N14 Co8 N16 C32 167.8(10) . . . .
N14 Co8 N17 C33 97.3(8) . . . .
N14 Co8 N17 C37 -81.3(6) . . . .
N14 Co8 N19 N20 -59.7(7) . . . .
N14 Co8 N19 C38 123.7(6) . . . .
N14 Co8 N39 N38 25.3(7) . . . .
N14 Co8 N39 C69 -148.9(7) . . . .
N14 Co8 N40 C70 44.0(9) . . . .
N14 Co8 N40 C74 -131.8(8) . . . .
N14 N13 C26 N15 -0.2(9) . . . .
N14 N13 C26 C25 -179.7(9) . . . .
N14 C27 C28 N16 12.0(15) . . . .
N14 C27 C28 C29 -161.0(12) . . . .
N15 Co7 N12 C24 170.4(12) . . . .
N15 Co7 N12 C25 -12.2(6) . . . .
N15 C27 C28 N16 -172.1(11) . . . .
N15 C27 C28 C29 15(2) . . . .
N16 Co8 N14 N13 177.1(8) . . . .
N16 Co8 N14 C27 15.6(7) . . . .
N16 Co8 N17 C33 22.6(8) . . . .
N16 Co8 N17 C37 -156.0(6) . . . .
N16 Co8 N19 N20 -111.9(7) . . . .
N16 Co8 N19 C38 71.6(8) . . . .
N16 Co8 N39 N38 97.0(7) . . . .
N16 Co8 N39 C69 -77.3(7) . . . .
N16 Co8 N40 C70 109.5(7) . . . .
N16 Co8 N40 C74 -66.3(8) . . . .
N16 C28 C29 C30 4(2) . . . .
N17 Co8 N14 N13 93.9(7) . . . .
N17 Co8 N14 C27 -67.6(7) . . . .
N17 Co8 N16 C28 105.9(8) . . . .
N17 Co8 N16 C32 -77.6(9) . . . .
N17 Co8 N19 N20 -176.1(7) . . . .
N17 Co8 N19 C38 7.4(6) . . . .
N17 Co8 N39 N38 -107.1(8) . . . .
N17 Co8 N39 C69 78.6(8) . . . .
N17 Co8 N40 C70 -160.9(7) . . . .
N17 Co8 N40 C74 23.3(8) . . . .
N17 C33 C34 C35 0.2(15) . . . .
N17 C37 C38 N18 178.1(8) . . . .
N17 C37 C38 N19 5.1(11) . . . .
N18 Co9 N21 C40 5.3(5) . . . .
N18 Co9 N21 C41 -173.4(9) . . . .
N18 C39 C40 N21 -4.0(10) . . . .
N18 C39 C40 N22 174.1(7) . . . .
N19 Co8 N14 N13 22.5(7) . . . .
N19 Co8 N14 C27 -139.0(7) . . . .
N19 Co8 N16 C28 45.3(10) . . . .
N19 Co8 N16 C32 -138.2(9) . . . .
N19 Co8 N17 C33 174.2(8) . . . .
N19 Co8 N17 C37 -4.4(6) . . . .
N19 Co8 N39 N38 -59.3(7) . . . .
N19 Co8 N39 C69 126.4(7) . . . .
N19 Co8 N40 C70 -85.6(7) . . . .
N19 Co8 N40 C74 98.6(8) . . . .
N19 N20 C39 N18 0.2(8) . . . .
N19 N20 C39 C40 176.7(8) . . . .
N20 Co4 O1 Co1 -83.2(2) . . . .
N20 Co4 O1 Co2 177.48(19) . . . .
N20 Co4 O1 C1 44.5(5) . . . .
N20 Co4 O3 Co1 89.0(2) . . . .
N20 Co4 O3 Co3 -170.3(2) . . . .
N20 Co4 O3 C3 -43.1(6) . . . .
N20 Co4 O4 Co2 94(2) . . . .
N20 Co4 O4 Co3 -6(2) . . . .
N20 Co4 O4 C4 -138.5(19) . . . .
N20 Co4 N13 N14 -60.5(5) . . . .
N20 Co4 N13 C26 138.9(8) . . . .
N20 Co4 N38 N39 33.4(5) . . . .
N20 Co4 N38 C68 -120.9(8) . . . .
N20 N19 C38 N18 -1.0(9) . . . .
N20 N19 C38 C37 173.2(7) . . . .
N20 C39 C40 N21 179.5(7) . . . .
N20 C39 C40 N22 -2.4(14) . . . .
N21 Co9 N18 C38 -177.2(10) . . . .
N21 Co9 N18 C39 -7.5(6) . . . .
N21 C41 C42 N24 -173.3(7) . . . .
N21 C41 C42 C43 -0.1(13) . . . .
N22 Co1 O1 Co2 -178.04(19) . . . .
N22 Co1 O1 Co4 83.2(2) . . . .
N22 Co1 O1 C1 -46.9(5) . . . .
N22 Co1 O2 Co2 -80.9(17) . . . .
N22 Co1 O2 Co3 16.8(18) . . . .
N22 Co1 O2 C2 151.3(16) . . . .
N22 Co1 O3 Co3 174.1(2) . . . .
N22 Co1 O3 Co4 -86.9(2) . . . .
N22 Co1 O3 C3 45.0(6) . . . .
N22 Co1 N3 N4 55.3(4) . . . .
N22 Co1 N3 C11 -142.7(6) . . . .
N22 Co1 N27 N26 -33.2(4) . . . .
N22 Co1 N27 C53 139.2(6) . . . .
N22 N23 C41 N21 0.3(8) . . . .
N22 N23 C41 C42 -174.0(6) . . . .
N23 Co10 N1 C5 133.3(6) . . . .
N23 Co10 N1 C9 -40.5(7) . . . .
N23 Co10 N4 N3 -31.1(6) . . . .
N23 Co10 N4 C10 139.5(5) . . . .
N23 Co10 N24 C42 4.6(5) . . . .
N23 Co10 N24 C46 -173.7(7) . . . .
N23 Co10 N25 C47 -93.7(6) . . . .
N23 Co10 N25 C51 94.5(5) . . . .
N23 Co10 N26 N27 57.1(6) . . . .
N23 Co10 N26 C52 -141.3(5) . . . .
N23 N22 C40 N21 1.8(8) . . . .
N23 N22 C40 C39 -176.3(7) . . . .
N23 C41 C42 N24 0.0(10) . . . .
N23 C41 C42 C43 173.2(8) . . . .
N24 Co10 N1 C5 75.7(6) . . . .
N24 Co10 N1 C9 -98.1(5) . . . .
N24 Co10 N4 N3 -104.3(6) . . . .
N24 Co10 N4 C10 66.3(5) . . . .
N24 Co10 N23 N22 173.2(6) . . . .
N24 Co10 N23 C41 -4.8(5) . . . .
N24 Co10 N25 C47 -14.9(7) . . . .
N24 Co10 N25 C51 173.3(5) . . . .
N24 Co10 N26 N27 101.2(7) . . . .
N24 Co10 N26 C52 -97.1(7) . . . .
N24 C42 C43 C44 -0.5(14) . . . .
N25 Co10 N1 C5 -22.8(6) . . . .
N25 Co10 N1 C9 163.4(5) . . . .
N25 Co10 N4 N3 111.6(6) . . . .
N25 Co10 N4 C10 -77.8(6) . . . .
N25 Co10 N23 N22 -95.3(6) . . . .
N25 Co10 N23 C41 86.7(5) . . . .
N25 Co10 N24 C42 -115.6(5) . . . .
N25 Co10 N24 C46 66.1(7) . . . .
N25 Co10 N26 N27 -179.8(6) . . . .
N25 Co10 N26 C52 -18.1(5) . . . .
N25 C47 C48 C49 -0.3(12) . . . .
N25 C51 C52 N26 -2.9(9) . . . .
N25 C51 C52 N28 -179.9(7) . . . .
N26 Co10 N1 C5 -96.6(6) . . . .
N26 Co10 N1 C9 89.6(5) . . . .
N26 Co10 N4 N3 56.5(6) . . . .
N26 Co10 N4 C10 -132.9(5) . . . .
N26 Co10 N23 N22 -23.5(6) . . . .
N26 Co10 N23 C41 158.6(5) . . . .
N26 Co10 N24 C42 -41.1(8) . . . .
N26 Co10 N24 C46 140.5(7) . . . .
N26 Co10 N25 C47 -171.5(7) . . . .
N26 Co10 N25 C51 16.7(5) . . . .
N26 N27 C53 N28 -0.5(7) . . . .
N26 N27 C53 C54 -179.0(6) . . . .
N27 Co1 O1 Co2 -87.4(2) . . . .
N27 Co1 O1 Co4 173.9(2) . . . .
N27 Co1 O1 C1 43.8(5) . . . .
N27 Co1 O2 Co2 83.7(2) . . . .
N27 Co1 O2 Co3 -178.67(18) . . . .
N27 Co1 O2 C2 -44.2(5) . . . .
N27 Co1 O3 Co3 -71.1(18) . . . .
N27 Co1 O3 Co4 27.8(18) . . . .
N27 Co1 O3 C3 159.7(17) . . . .
N27 Co1 N3 N4 -35.2(4) . . . .
N27 Co1 N3 C11 126.9(6) . . . .
N27 Co1 N22 N23 56.9(4) . . . .
N27 Co1 N22 C40 -160.6(6) . . . .
N27 N26 C52 N28 1.7(7) . . . .
N27 N26 C52 C51 -175.9(6) . . . .
N27 C53 C54 N29 165.4(6) . . . .
N27 C53 C54 N30 -14.7(12) . . . .
N28 Co11 N29 C54 -8.0(4) . . . .
N28 Co11 N29 C55 -168.8(8) . . . .
N28 C53 C54 N29 -13.1(9) . . . .
N28 C53 C54 N30 166.9(6) . . . .
N29 Co11 N28 C52 -170.2(8) . . . .
N29 Co11 N28 C53 1.3(5) . . . .
N29 C55 C56 N32 178.3(6) . . . .
N29 C55 C56 C57 -7.3(11) . . . .
N30 Co2 O1 Co1 83.6(2) . . . .
N30 Co2 O1 Co4 -176.49(18) . . . .
N30 Co2 O1 C1 -44.3(5) . . . .
N30 Co2 O2 Co1 -88.2(2) . . . .
N30 Co2 O2 Co3 174.9(2) . . . .
N30 Co2 O2 C2 41.7(5) . . . .
N30 Co2 O4 Co3 24(2) . . . .
N30 Co2 O4 Co4 -75(2) . . . .
N30 Co2 O4 C4 158.2(19) . . . .
N30 Co2 N35 N34 -38.7(5) . . . .
N30 Co2 N35 C67 115.9(8) . . . .
N30 Co2 N43 N42 55.7(5) . . . .
N30 Co2 N43 C81 -142.7(7) . . . .
N30 N31 C55 N29 1.4(7) . . . .
N30 N31 C55 C56 -173.0(5) . . . .
N31 Co12 N32 C56 15.9(5) . . . .
N31 Co12 N32 C60 -167.4(6) . . . .
N31 Co12 N33 C61 -99.2(8) . . . .
N31 Co12 N33 C65 86.2(7) . . . .
N31 Co12 N34 N35 53.5(7) . . . .
N31 Co12 N34 C66 -124.5(7) . . . .
N31 Co12 N41 C75 134.0(7) . . . .
N31 Co12 N41 C79 -45.9(8) . . . .
N31 Co12 N42 N43 -27.6(6) . . . .
N31 Co12 N42 C80 142.6(6) . . . .
N31 N30 C54 N29 -1.2(7) . . . .
N31 N30 C54 C53 178.8(6) . . . .
N31 C55 C56 N32 -8.5(8) . . . .
N31 C55 C56 C57 165.9(7) . . . .
N32 Co12 N31 N30 -179.2(6) . . . .
N32 Co12 N31 C55 -20.8(5) . . . .
N32 Co12 N33 C61 -26.8(8) . . . .
N32 Co12 N33 C65 158.6(6) . . . .
N32 Co12 N34 N35 106.9(7) . . . .
N32 Co12 N34 C66 -71.1(8) . . . .
N32 Co12 N41 C75 69.0(7) . . . .
N32 Co12 N41 C79 -110.9(6) . . . .
N32 Co12 N42 N43 -97.4(6) . . . .
N32 Co12 N42 C80 72.8(6) . . . .
N32 C56 C57 C58 0.3(11) . . . .
N33 Co12 N31 N30 -98.4(6) . . . .
N33 Co12 N31 C55 60.1(5) . . . .
N33 Co12 N32 C56 -101.6(5) . . . .
N33 Co12 N32 C60 75.1(6) . . . .
N33 Co12 N34 N35 171.9(7) . . . .
N33 Co12 N34 C66 -6.1(6) . . . .
N33 Co12 N41 C75 -19.7(7) . . . .
N33 Co12 N41 C79 160.4(6) . . . .
N33 Co12 N42 N43 109.6(7) . . . .
N33 Co12 N42 C80 -80.2(7) . . . .
N33 C61 C62 C63 0.5(16) . . . .
N33 C65 C66 N34 4.9(13) . . . .
N33 C65 C66 N36 -170.4(9) . . . .
N34 Co12 N31 N30 -26.6(6) . . . .
N34 Co12 N31 C55 131.8(5) . . . .
N34 Co12 N32 C56 -40.0(7) . . . .
N34 Co12 N32 C60 136.7(6) . . . .
N34 Co12 N33 C61 -176.7(8) . . . .
N34 Co12 N33 C65 8.8(6) . . . .
N34 Co12 N41 C75 -94.9(7) . . . .
N34 Co12 N41 C79 85.2(6) . . . .
N34 Co12 N42 N43 58.1(6) . . . .
N34 Co12 N42 C80 -131.8(6) . . . .
N34 N35 C67 N36 1.2(10) . . . .
N34 N35 C67 C68 -177.0(9) . . . .
N35 Co2 O1 Co1 172.0(2) . . . .
N35 Co2 O1 Co4 -88.0(2) . . . .
N35 Co2 O1 C1 44.1(5) . . . .
N35 Co2 O2 Co1 9(3) . . . .
N35 Co2 O2 Co3 -88(3) . . . .
N35 Co2 O2 C2 139(3) . . . .
N35 Co2 O4 Co3 -177.5(2) . . . .
N35 Co2 O4 Co4 83.8(2) . . . .
N35 Co2 O4 C4 -42.9(6) . . . .
N35 Co2 N30 N31 58.4(4) . . . .
N35 Co2 N30 C54 -129.5(6) . . . .
N35 Co2 N43 N42 -32.4(5) . . . .
N35 Co2 N43 C81 129.2(7) . . . .
N35 N34 C66 N36 0.5(10) . . . .
N35 N34 C66 C65 -175.5(8) . . . .
N35 C67 C68 N37 -179.8(9) . . . .
N35 C67 C68 N38 2.1(18) . . . .
N36 Co13 N37 C68 -9.9(7) . . . .
N36 Co13 N37 C69 179.4(13) . . . .
N36 C67 C68 N37 2.1(13) . . . .
N36 C67 C68 N38 -176.0(9) . . . .
N37 Co13 N36 C66 178.0(12) . . . .
N37 Co13 N36 C67 11.1(7) . . . .
N37 C69 C70 N40 179.4(10) . . . .
N37 C69 C70 C71 0.5(18) . . . .
N38 Co4 O1 Co1 -172.3(2) . . . .
N38 Co4 O1 Co2 88.4(2) . . . .
N38 Co4 O1 C1 -44.6(5) . . . .
N38 Co4 O3 Co1 -10.7(16) . . . .
N38 Co4 O3 Co3 90.0(15) . . . .
N38 Co4 O3 C3 -142.8(14) . . . .
N38 Co4 O4 Co2 -81.4(2) . . . .
N38 Co4 O4 Co3 178.8(2) . . . .
N38 Co4 O4 C4 46.1(6) . . . .
N38 Co4 N13 N14 28.4(5) . . . .
N38 Co4 N13 C26 -132.2(8) . . . .
N38 Co4 N20 N19 -57.7(5) . . . .
N38 Co4 N20 C39 154.9(7) . . . .
N38 N39 C69 N37 -2.3(11) . . . .
N38 N39 C69 C70 176.9(8) . . . .
N39 Co8 N14 N13 -63.5(7) . . . .
N39 Co8 N14 C27 135.1(7) . . . .
N39 Co8 N16 C28 -85.3(8) . . . .
N39 Co8 N16 C32 91.2(9) . . . .
N39 Co8 N17 C33 -136.1(7) . . . .
N39 Co8 N17 C37 45.3(8) . . . .
N39 Co8 N19 N20 25.4(7) . . . .
N39 Co8 N19 C38 -151.2(6) . . . .
N39 Co8 N40 C70 -7.8(7) . . . .
N39 Co8 N40 C74 176.4(9) . . . .
N39 N38 C68 N37 -1.4(10) . . . .
N39 N38 C68 C67 176.7(10) . . . .
N39 C69 C70 N40 0.2(14) . . . .
N39 C69 C70 C71 -178.7(10) . . . .
N40 Co8 N14 N13 -113.5(8) . . . .
N40 Co8 N14 C27 85.0(8) . . . .
N40 Co8 N16 C28 -160.9(8) . . . .
N40 Co8 N16 C32 15.5(9) . . . .
N40 Co8 N17 C33 -69.5(8) . . . .
N40 Co8 N17 C37 111.9(6) . . . .
N40 Co8 N19 N20 97.7(7) . . . .
N40 Co8 N19 C38 -78.9(6) . . . .
N40 Co8 N39 N38 -177.7(8) . . . .
N40 Co8 N39 C69 8.0(7) . . . .
N40 C70 C71 C72 -0.5(17) . . . .
N41 Co12 N31 N30 111.1(6) . . . .
N41 Co12 N31 C55 -90.4(6) . . . .
N41 Co12 N32 C56 166.3(5) . . . .
N41 Co12 N32 C60 -16.9(6) . . . .
N41 Co12 N33 C61 65.7(8) . . . .
N41 Co12 N33 C65 -108.8(6) . . . .
N41 Co12 N34 N35 -103.1(7) . . . .
N41 Co12 N34 C66 78.9(7) . . . .
N41 Co12 N42 N43 177.7(7) . . . .
N41 Co12 N42 C80 -12.1(6) . . . .
N41 C75 C76 C77 4.0(15) . . . .
N41 C79 C80 N42 -7.0(11) . . . .
N41 C79 C80 N44 178.9(8) . . . .
N42 Co12 N31 N30 59.3(6) . . . .
N42 Co12 N31 C55 -142.3(5) . . . .
N42 Co12 N32 C56 91.6(5) . . . .
N42 Co12 N32 C60 -91.7(6) . . . .
N42 Co12 N33 C61 129.7(7) . . . .
N42 Co12 N33 C65 -44.9(8) . . . .
N42 Co12 N34 N35 -32.1(7) . . . .
N42 Co12 N34 C66 149.9(7) . . . .
N42 Co12 N41 C75 -171.9(8) . . . .
N42 Co12 N41 C79 8.2(6) . . . .
N42 N43 C81 N44 1.2(8) . . . .
N42 N43 C81 C82 -175.8(8) . . . .
N43 Co2 O1 Co1 -63.5(15) . . . .
N43 Co2 O1 Co4 36.5(16) . . . .
N43 Co2 O1 C1 168.6(14) . . . .
N43 Co2 O2 Co1 -178.3(2) . . . .
N43 Co2 O2 Co3 84.8(2) . . . .
N43 Co2 O2 C2 -48.3(5) . . . .
N43 Co2 O4 Co3 -86.4(2) . . . .
N43 Co2 O4 Co4 174.89(19) . . . .
N43 Co2 O4 C4 48.2(5) . . . .
N43 Co2 N30 N31 -32.5(4) . . . .
N43 Co2 N30 C54 139.6(6) . . . .
N43 Co2 N35 N34 51.2(5) . . . .
N43 Co2 N35 C67 -154.2(8) . . . .
N43 N42 C80 N44 2.5(9) . . . .
N43 N42 C80 C79 -172.5(7) . . . .
N43 C81 C82 N45 160.9(8) . . . .
N43 C81 C82 N47 -20.3(14) . . . .
N44 Co14 N45 C82 -3.3(5) . . . .
N44 Co14 N45 C83 -165.8(10) . . . .
N44 C81 C82 N45 -16.1(10) . . . .
N44 C81 C82 N47 162.7(8) . . . .
N45 Co14 N44 C80 -161.7(10) . . . .
N45 Co14 N44 C81 -5.5(6) . . . .
N45 C83 C84 N48 -178.3(8) . . . .
N45 C83 C84 C85 -6.8(13) . . . .
N46 Co6 N6 N7 -36.1(6) . . . .
N46 Co6 N6 C13 135.3(5) . . . .
N46 Co6 N8 C14 -44.2(7) . . . .
N46 Co6 N8 C18 127.3(7) . . . .
N46 Co6 N9 C19 -100.4(9) . . . .
N46 Co6 N9 C23 86.9(7) . . . .
N46 Co6 N10 N11 42.9(7) . . . .
N46 Co6 N10 C24 -132.6(6) . . . .
N46 Co6 N48 C84 11.1(5) . . . .
N46 Co6 N48 C88 -169.2(7) . . . .
N46 N47 C82 N45 -0.3(8) . . . .
N46 N47 C82 C81 -179.1(8) . . . .
N46 C83 C84 N48 -5.0(10) . . . .
N46 C83 C84 C85 166.5(7) . . . .
N47 Co3 O2 Co1 176.1(2) . . . .
N47 Co3 O2 Co2 -87.4(2) . . . .
N47 Co3 O2 C2 42.7(6) . . . .
N47 Co3 O3 Co1 43(2) . . . .
N47 Co3 O3 Co4 -55(2) . . . .
N47 Co3 O3 C3 175(2) . . . .
N47 Co3 O4 Co2 86.9(2) . . . .
N47 Co3 O4 Co4 -174.2(2) . . . .
N47 Co3 O4 C4 -45.0(6) . . . .
N47 Co3 N7 N6 51.6(5) . . . .
N47 Co3 N7 C12 -134.2(6) . . . .
N47 Co3 N11 N10 -44.4(5) . . . .
N47 Co3 N11 C25 125.2(8) . . . .
N47 N46 C83 N45 1.9(9) . . . .
N47 N46 C83 C84 -172.5(6) . . . .
N48 Co6 N6 N7 -105.2(6) . . . .
N48 Co6 N6 C13 66.2(6) . . . .
N48 Co6 N8 C14 -106.1(5) . . . .
N48 Co6 N8 C18 65.5(8) . . . .
N48 Co6 N9 C19 -28.2(9) . . . .
N48 Co6 N9 C23 159.1(7) . . . .
N48 Co6 N10 N11 96.8(8) . . . .
N48 Co6 N10 C24 -78.7(8) . . . .
N48 Co6 N46 N47 176.8(7) . . . .
N48 Co6 N46 C83 -14.3(5) . . . .
N48 C84 C85 C86 -0.8(13) . . . .
C5 N1 C9 C8 -1.9(10) . . . .
C5 N1 C9 C10 175.0(6) . . . .
C5 C6 C7 C8 -2.2(12) . . . .
C6 C7 C8 C9 2.8(11) . . . .
C7 C8 C9 N1 -0.7(11) . . . .
C7 C8 C9 C10 -177.3(7) . . . .
C8 C9 C10 N2 2.1(11) . . . .
C8 C9 C10 N4 175.4(6) . . . .
C9 N1 C5 C6 2.5(11) . . . .
C10 N2 C11 N3 0.1(7) . . . .
C10 N2 C11 C12 175.3(5) . . . .
C11 N2 C10 N4 -0.9(7) . . . .
C11 N2 C10 C9 172.7(6) . . . .
C11 N3 N4 Co10 170.1(5) . . . .
C11 N3 N4 C10 -1.2(6) . . . .
C12 N5 C13 N6 -0.5(8) . . . .
C12 N5 C13 C14 176.1(7) . . . .
C13 N5 C12 N7 0.3(7) . . . .
C13 N5 C12 C11 179.5(6) . . . .
C13 N6 N7 Co3 175.6(4) . . . .
C13 N6 N7 C12 -0.3(7) . . . .
C13 C14 C15 C16 -174.9(8) . . . .
C14 N8 C18 C17 2.3(13) . . . .
C14 C15 C16 C17 1.2(13) . . . .
C15 C16 C17 C18 -1.2(14) . . . .
C16 C17 C18 N8 -0.6(14) . . . .
C18 N8 C14 C13 173.6(7) . . . .
C18 N8 C14 C15 -2.4(12) . . . .
C19 N9 C23 C22 -3.0(16) . . . .
C19 N9 C23 C24 175.0(9) . . . .
C19 C20 C21 C22 2(2) . . . .
C20 C21 C22 C23 -2(2) . . . .
C21 C22 C23 N9 2.5(19) . . . .
C21 C22 C23 C24 -175.3(11) . . . .
C22 C23 C24 N10 -176.8(11) . . . .
C22 C23 C24 N12 11.3(18) . . . .
C23 N9 C19 C20 3.0(16) . . . .
C24 N10 N11 Co3 172.4(6) . . . .
C24 N10 N11 C25 -0.2(9) . . . .
C24 N12 C25 N11 0.5(10) . . . .
C24 N12 C25 C26 -175.6(8) . . . .
C25 N12 C24 N10 -0.6(10) . . . .
C25 N12 C24 C23 171.9(10) . . . .
C26 N13 N14 Co8 -160.7(6) . . . .
C26 N13 N14 C27 1.9(9) . . . .
C26 N15 C27 N14 2.7(12) . . . .
C26 N15 C27 C28 -173.2(11) . . . .
C27 N15 C26 N13 -1.4(11) . . . .
C27 N15 C26 C25 178.1(8) . . . .
C27 C28 C29 C30 176.0(13) . . . .
C28 N16 C32 C31 -1.3(19) . . . .
C28 C29 C30 C31 -1(3) . . . .
C29 C30 C31 C32 -3(3) . . . .
C30 C31 C32 N16 4(2) . . . .
C32 N16 C28 C27 -175.4(10) . . . .
C32 N16 C28 C29 -2.8(19) . . . .
C33 N17 C37 C36 -0.9(13) . . . .
C33 N17 C37 C38 -177.5(8) . . . .
C33 C34 C35 C36 0.8(16) . . . .
C34 C35 C36 C37 -1.8(16) . . . .
C35 C36 C37 N17 1.9(14) . . . .
C35 C36 C37 C38 178.2(9) . . . .
C36 C37 C38 N18 1.5(14) . . . .
C36 C37 C38 N19 -171.5(8) . . . .
C37 N17 C33 C34 -0.2(14) . . . .
C38 N18 C39 N20 -0.7(9) . . . .
C38 N18 C39 C40 -177.9(7) . . . .
C38 N19 N20 Co4 -155.6(5) . . . .
C38 N19 N20 C39 0.5(8) . . . .
C39 N18 C38 N19 1.0(9) . . . .
C39 N18 C38 C37 -172.4(8) . . . .
C40 N21 C41 N23 0.7(8) . . . .
C40 N21 C41 C42 174.5(7) . . . .
C40 N22 N23 Co10 -179.3(5) . . . .
C40 N22 N23 C41 -1.3(7) . . . .
C41 N21 C40 N22 -1.6(8) . . . .
C41 N21 C40 C39 176.8(6) . . . .
C41 C42 C43 C44 -173.0(8) . . . .
C42 N24 C46 C45 -1.8(12) . . . .
C42 C43 C44 C45 -0.2(15) . . . .
C43 C44 C45 C46 -0.2(16) . . . .
C44 C45 C46 N24 1.2(15) . . . .
C46 N24 C42 C41 174.7(7) . . . .
C46 N24 C42 C43 1.5(12) . . . .
C47 N25 C51 C50 -1.5(10) . . . .
C47 N25 C51 C52 174.5(6) . . . .
C47 C48 C49 C50 -2.4(12) . . . .
C48 C49 C50 C51 3.1(12) . . . .
C49 C50 C51 N25 -1.2(12) . . . .
C49 C50 C51 C52 -176.8(7) . . . .
C50 C51 C52 N26 173.1(7) . . . .
C50 C51 C52 N28 -4.0(12) . . . .
C51 N25 C47 C48 2.2(11) . . . .
C52 N26 N27 Co1 174.1(4) . . . .
C52 N26 N27 C53 -0.7(7) . . . .
C52 N28 C53 N27 1.5(7) . . . .
C52 N28 C53 C54 -179.8(6) . . . .
C53 N28 C52 N26 -1.9(7) . . . .
C53 N28 C52 C51 175.3(7) . . . .
C54 N29 C55 N31 -2.1(7) . . . .
C54 N29 C55 C56 171.4(7) . . . .
C54 N30 N31 Co12 159.5(5) . . . .
C54 N30 N31 C55 -0.1(6) . . . .
C55 N29 C54 N30 2.0(7) . . . .
C55 N29 C54 C53 -178.0(6) . . . .
C55 C56 C57 C58 -173.6(7) . . . .
C56 N32 C60 C59 1.2(10) . . . .
C56 C57 C58 C59 -0.3(11) . . . .
C57 C58 C59 C60 0.8(12) . . . .
C58 C59 C60 N32 -1.3(11) . . . .
C60 N32 C56 C55 173.7(6) . . . .
C60 N32 C56 C57 -0.7(10) . . . .
C61 N33 C65 C64 -3.9(14) . . . .
C61 N33 C65 C66 175.2(8) . . . .
C61 C62 C63 C64 -3.3(17) . . . .
C62 C63 C64 C65 2.6(17) . . . .
C63 C64 C65 N33 1.1(17) . . . .
C63 C64 C65 C66 -177.8(10) . . . .
C64 C65 C66 N34 -176.1(10) . . . .
C64 C65 C66 N36 8.6(17) . . . .
C65 N33 C61 C62 3.1(14) . . . .
C66 N34 N35 Co2 160.7(6) . . . .
C66 N34 N35 C67 -1.0(9) . . . .
C66 N36 C67 N35 -0.9(11) . . . .
C66 N36 C67 C68 177.6(8) . . . .
C67 N36 C66 N34 0.2(11) . . . .
C67 N36 C66 C65 175.8(10) . . . .
C68 N37 C69 N39 1.4(11) . . . .
C68 N37 C69 C70 -177.8(10) . . . .
C68 N38 N39 Co8 -172.4(6) . . . .
C68 N38 N39 C69 2.2(9) . . . .
C69 N37 C68 N38 0.1(11) . . . .
C69 N37 C68 C67 -178.3(9) . . . .
C69 C70 C71 C72 178.3(10) . . . .
C70 N40 C74 C73 -1.6(15) . . . .
C70 C71 C72 C73 -0.7(18) . . . .
C71 C72 C73 C74 0.8(18) . . . .
C72 C73 C74 N40 0.5(17) . . . .
C74 N40 C70 C69 -177.2(9) . . . .
C74 N40 C70 C71 1.6(15) . . . .
C75 N41 C79 C78 2.0(13) . . . .
C75 N41 C79 C80 176.6(7) . . . .
C75 C76 C77 C78 -2.1(16) . . . .
C76 C77 C78 C79 0.2(16) . . . .
C77 C78 C79 N41 -0.2(15) . . . .
C77 C78 C79 C80 -174.3(9) . . . .
C78 C79 C80 N42 167.6(9) . . . .
C78 C79 C80 N44 -6.5(15) . . . .
C79 N41 C75 C76 -3.8(13) . . . .
C80 N42 N43 Co2 165.1(5) . . . .
C80 N42 N43 C81 -2.2(8) . . . .
C80 N44 C81 N43 0.2(9) . . . .
C80 N44 C81 C82 177.7(7) . . . .
C81 N44 C80 N42 -1.7(9) . . . .
C81 N44 C80 C79 172.8(8) . . . .
C82 N45 C83 N46 -2.0(9) . . . .
C82 N45 C83 C84 171.6(8) . . . .
C83 N45 C82 N47 1.4(8) . . . .
C83 N45 C82 C81 -179.6(7) . . . .
C83 N46 N47 Co3 174.2(5) . . . .
C83 N46 N47 C82 -0.9(8) . . . .
C83 C84 C85 C86 -171.4(8) . . . .
C84 N48 C88 C87 -3.0(12) . . . .
C84 C85 C86 C87 0.8(13) . . . .
C85 C86 C87 C88 -1.7(13) . . . .
C86 C87 C88 N48 3.0(13) . . . .
C88 N48 C84 C83 173.3(7) . . . .
C88 N48 C84 C85 1.9(12) . . . .

loop_
_platon_squeeze_void_nr
_platon_squeeze_void_average_x
_platon_squeeze_void_average_y
_platon_squeeze_void_average_z
_platon_squeeze_void_volume
_platon_squeeze_void_count_electrons
_platon_squeeze_void_content
1 -0.038 0.500 0.500 3068 505 ' '
